data_1572881
loop_
_publ_author_name
'Suzuki, Wataru'
'Takahata, Ryo'
'Mizuhata, Yoshiyuki'
'Tokitoh, Norihiro'
'Xue, Songlin'
'Teranishi, Toshiharu'

_publ_section_title
;
 Quantitative analysis of air-oxidation reactions of thiolate-protected
 gold nanoclusters.
;
_journal_issue 45
_journal_name_full 'Chemical science'
_journal_page_first 18896
_journal_page_last 18902
_journal_paper_doi 10.1039/d4sc02995j
_journal_volume 15
_journal_year 2024
_chemical_formula_moiety 'C108 H90 Au25 S18, C32 H68 N, 0.766(C7 H8), C2 H6 O'
_chemical_formula_sum 'C147.36 H170.13 Au25 N O S18'
_chemical_formula_weight 7472.59
_space_group_crystal_system triclinic
_space_group_IT_number 2
_space_group_name_Hall '-P 1'
_space_group_name_H-M_alt 'P -1'
_atom_sites_solution_hydrogens geom
_atom_sites_solution_primary dual
_atom_sites_solution_secondary difmap
_audit_creation_date 2023-10-05
_audit_creation_method
;
Olex2 1.5
(compiled 2023.08.24 svn.re1ec1418 for OlexSys, GUI svn.r6817)
;
_audit_update_record
;
2023-10-06 deposited with the CCDC.	2024-10-07 downloaded from the CCDC.
;
_cell_angle_alpha 73.391(2)
_cell_angle_beta 72.258(2)
_cell_angle_gamma 65.634(2)
_cell_formula_units_Z 2
_cell_length_a 17.0841(8)
_cell_length_b 20.5511(10)
_cell_length_c 26.5333(12)
_cell_measurement_reflns_used 9981
_cell_measurement_temperature 90(2)
_cell_measurement_theta_max 27.47
_cell_measurement_theta_min 2.21
_cell_volume 7943.6(7)
_computing_cell_refinement 'SAINT V8.40A (Bruker Nano, Inc., 2019)'
_computing_data_collection 'Bruker Instrument Service vV6.2.12'
_computing_data_reduction 'SAINT V8.40A (Bruker Nano, Inc., 2019)'
_computing_molecular_graphics 'Olex2 1.5 (Dolomanov et al., 2009)'
_computing_publication_material 'Olex2 1.5 (Dolomanov et al., 2009)'
_computing_structure_refinement 'SHELXL 2019/3 (Sheldrick, 2015)'
_computing_structure_solution 'SHELXT 2018/2 (Sheldrick, 2018)'
_diffrn_ambient_temperature 90(2)
_diffrn_measured_fraction_theta_full 1.000
_diffrn_measured_fraction_theta_max 0.998
_diffrn_measurement_device_type 'Bruker D8 goniometer'
_diffrn_measurement_method '\f and \w scans'
_diffrn_radiation_type MoK\a
_diffrn_radiation_wavelength 0.71073
_diffrn_reflns_av_R_equivalents 0.0589
_diffrn_reflns_av_unetI/netI 0.0433
_diffrn_reflns_Laue_measured_fraction_full 1.000
_diffrn_reflns_Laue_measured_fraction_max 0.998
_diffrn_reflns_limit_h_max 22
_diffrn_reflns_limit_h_min -22
_diffrn_reflns_limit_k_max 26
_diffrn_reflns_limit_k_min -26
_diffrn_reflns_limit_l_max 34
_diffrn_reflns_limit_l_min -34
_diffrn_reflns_number 193152
_diffrn_reflns_point_group_measured_fraction_full 1.000
_diffrn_reflns_point_group_measured_fraction_max 0.998
_diffrn_reflns_theta_full 25.242
_diffrn_reflns_theta_max 27.481
_diffrn_reflns_theta_min 1.855
_diffrn_source_current 1.4
_diffrn_source_power 0.07
_diffrn_source_voltage 50.0
_diffrn_standards_number 0
_exptl_absorpt_coefficient_mu 23.262
_exptl_absorpt_correction_T_max 0.7455
_exptl_absorpt_correction_T_min 0.5214
_exptl_absorpt_correction_type multi-scan
_exptl_absorpt_process_details
;
SADABS-2016/2 (Bruker,2016/2) was used for absorption correction.
wR2(int) was 0.1286 before and 0.0634 after correction.
The Ratio of minimum to maximum transmission is 0.6994.
The \l/2 correction factor is Not present.
;
_exptl_crystal_colour red
_exptl_crystal_colour_primary red
_exptl_crystal_density_diffrn 3.124
_exptl_crystal_description block
_exptl_crystal_F_000 6665
_exptl_crystal_recrystallization_method 'Re-crystallisation from solvent: toluene/ethanol'
_exptl_crystal_size_max 0.2
_exptl_crystal_size_mid 0.07
_exptl_crystal_size_min 0.06
_refine_diff_density_max 2.749
_refine_diff_density_min -1.139
_refine_diff_density_rms 0.226
_refine_ls_extinction_method none
_refine_ls_goodness_of_fit_ref 1.033
_refine_ls_hydrogen_treatment constr
_refine_ls_matrix_type full
_refine_ls_number_parameters 1840
_refine_ls_number_reflns 36399
_refine_ls_number_restraints 34
_refine_ls_restrained_S_all 1.034
_refine_ls_R_factor_all 0.0444
_refine_ls_R_factor_gt 0.0306
_refine_ls_shift/su_max 0.002
_refine_ls_shift/su_mean 0.000
_refine_ls_structure_factor_coef Fsqd
_refine_ls_weighting_details 'w=1/[\s^2^(Fo^2^)+(0.0238P)^2^+21.3030P] where P=(Fo^2^+2Fc^2^)/3'
_refine_ls_weighting_scheme calc
_refine_ls_wR_factor_gt 0.0648
_refine_ls_wR_factor_ref 0.0703
_reflns_Friedel_coverage 0.000
_reflns_number_gt 28950
_reflns_number_total 36399
_reflns_threshold_expression 'I > 2\s(I)'
_cod_data_source_file d4sc02995j2.cif
_cod_data_source_block Au25S18Ph18
_cod_depositor_comments 'Adding full bibliography for 1572881.cif.'
_cod_database_code 1572881
_shelx_shelxl_version_number 2019/3
_shelx_space_group_comment
;
The symmetry employed for this shelxl refinement is uniquely defined
by the following loop, which should always be used as a source of
symmetry information in preference to the above space-group names.
They are only intended as comments.
;
_shelx_estimated_absorpt_t_max 0.336
_shelx_estimated_absorpt_t_min 0.090
_olex2_refinement_description
;
1. Fixed Uiso
 At 1.2 times of:
  All C(H) groups, All C(H,H) groups
 At 1.5 times of:
  All C(H,H,H) groups, All O(H) groups
2. Restrained distances
 C154-C155
 1.54 with sigma of 0.02
 C102-C111 \\sim C102-C108 \\sim C102-C103 \\sim C102-C107
 with sigma of 0.02
 C103-C104 \\sim C107-C106 \\sim C108-C109 \\sim C111-C110
 with sigma of 0.02
 C109-C105 \\sim C110-C105 \\sim C104-C105 \\sim C105-C106
 with sigma of 0.02
3. Uiso/Uaniso restraints and constraints
Uanis(C115) \\sim Ueq: with sigma of 0.02 and sigma for terminal atoms of 0.02
4. Rigid body (RIGU) restrains
 C153, C154, C162, C163, C127, C128
 with sigma for 1-2 distances of 0.004 and sigma for 1-3 distances of 0.004
5. Others
 Sof(C118)=Sof(C119)=Sof(H119)=Sof(C120)=Sof(H120)=Sof(C121)=Sof(H121)=
 Sof(C122)=Sof(H122)=Sof(C123)=Sof(H123)=1-FVAR(1)
 Sof(C112)=Sof(C113)=Sof(H113)=Sof(C114)=Sof(H114)=Sof(C115)=Sof(H115)=
 Sof(C116)=Sof(H116)=Sof(C117)=Sof(H117)=Sof(C124)=Sof(C125)=Sof(H125)=
 Sof(C126)=Sof(H126)=Sof(C127)=Sof(H127)=Sof(C128)=Sof(H128)=Sof(C129)=
 Sof(H129)=Sof(C130)=Sof(H13O)=Sof(H13P)=Sof(H13Q)=FVAR(1)
 Sof(Au15)=1-FVAR(2)
 Sof(Au14)=FVAR(2)
 Sof(Au24)=1-FVAR(3)
 Sof(Au23)=FVAR(3)
 Sof(Au17)=1-FVAR(4)
 Sof(Au18)=FVAR(4)
 Sof(H10A)=Sof(C108)=Sof(H108)=Sof(C109)=Sof(H109)=Sof(C110)=Sof(H110)=
 Sof(C111)=Sof(H111)=1-FVAR(5)
 Sof(C103)=Sof(H103)=Sof(C104)=Sof(H104)=Sof(H105)=Sof(C106)=Sof(H106)=
 Sof(C107)=Sof(H107)=FVAR(5)
 Sof(C67)=Sof(H67)=Sof(C68)=Sof(H68)=Sof(C69)=Sof(H69)=Sof(C70)=Sof(H70)=
 Sof(C71)=Sof(H71)=1-FVAR(6)
 Sof(C62)=Sof(H62)=Sof(C63)=Sof(H63)=Sof(C64)=Sof(H64)=Sof(C65)=Sof(H65)=
 Sof(C66)=Sof(H66)=FVAR(6)
6.a Secondary CH2 refined with riding coordinates:
 C131(H13R,H13S), C133(H13A,H13B), C134(H13C,H13D), C135(H13E,H13F), C136(H13G,
 H13H), C137(H13I,H13J), C138(H13K,H13L), C139(H13M,H13N), C141(H14D,H14E),
 C142(H14F,H14G), C143(H14H,H14I), C144(H14J,H14K), C145(H14L,H14M), C146(H14N,
 H14O), C147(H14P,H14Q), C149(H14U,H14V), C150(H15A,H15B), C151(H15C,H15D),
 C152(H15E,H15F), C153(H15G,H15H), C154(H15I,H15J), C155(H15K,H15L), C157(H15P,
 H15Q), C158(H15R,H15S), C159(H15T,H15U), C160(H16A,H16B), C161(H16C,H16D),
 C162(H16E,H16F), C163(H16G,H16H)
6.b Aromatic/amide H refined with riding coordinates:
 C2(H2), C3(H3), C4(H4), C5(H5), C6(H6), C8(H8), C9(H9), C10(H10), C11(H11),
 C12(H12), C14(H14), C15(H15), C16(H16), C17(H17), C18(H18), C20(H20), C21(H21),
  C22(H22), C23(H23), C24(H24), C26(H26), C27(H27), C28(H28), C29(H29),
 C30(H30), C32(H32), C33(H33), C34(H34), C35(H35), C36(H36), C38(H38), C39(H39),
  C40(H40), C41(H41), C42(H42), C44(H44), C45(H45), C46(H46), C47(H47),
 C48(H48), C50(H50), C51(H51), C52(H52), C53(H53), C54(H54), C56(H56), C57(H57),
  C58(H58), C59(H59), C60(H60), C62(H62), C63(H63), C64(H64), C65(H65),
 C66(H66), C67(H67), C68(H68), C69(H69), C70(H70), C71(H71), C73(H73), C74(H74),
  C75(H75), C76(H76), C77(H77), C79(H79), C80(H80), C81(H81), C82(H82),
 C83(H83), C85(H85), C86(H86), C87(H87), C88(H88), C89(H89), C91(H91), C92(H92),
  C93(H93), C94(H94), C95(H95), C97(H97), C98(H98), C99(H99), C100(H100),
 C101(H101), C103(H103), C104(H104), C105(H105), C105(H10A), C106(H106),
 C107(H107), C108(H108), C109(H109), C110(H110), C111(H111), C113(H113),
 C114(H114), C115(H115), C116(H116), C117(H117), C119(H119), C120(H120),
 C121(H121), C122(H122), C123(H123), C125(H125), C126(H126), C127(H127),
 C128(H128), C129(H129)
6.c Fitted hexagon refined as free rotating group:
 C124(C125,C126,C127,C128,C129)
6.d Idealised Me refined as rotating group:
 C130(H13O,H13P,H13Q), C132(H13T,H13U,H13V), C140(H14A,H14B,H14C), C148(H14R,
 H14S,H14T), C156(H15M,H15N,H15O), C164(H16I,H16J,H16K)
6.e Idealised tetrahedral OH refined as rotating group:
 O1(H1)
;
_olex2_submission_special_instructions 'No special instructions were received'

loop_
_space_group_symop_operation_xyz
'x, y, z'
'-x, -y, -z'

loop_
_atom_site_label
_atom_site_type_symbol
_atom_site_fract_x
_atom_site_fract_y
_atom_site_fract_z
_atom_site_U_iso_or_equiv
_atom_site_adp_type
_atom_site_occupancy
_atom_site_site_symmetry_order
_atom_site_calc_flag
_atom_site_refinement_flags_posn
_atom_site_refinement_flags_adp
_atom_site_refinement_flags_occupancy
_atom_site_disorder_assembly
_atom_site_disorder_group
Au1 Au 0.74917(2) 0.23905(2) 0.24791(2) 0.01641(5) Uani 1 1 d . . . . .
Au2 Au 0.61911(2) 0.29620(2) 0.33341(2) 0.02110(6) Uani 1 1 d . . . . .
Au3 Au 0.79183(2) 0.20245(2) 0.34762(2) 0.02044(6) Uani 1 1 d . . . . .
Au4 Au 0.75937(2) 0.35133(2) 0.28230(2) 0.02029(6) Uani 1 1 d . . . . .
Au5 Au 0.62778(2) 0.37661(2) 0.22211(2) 0.02002(6) Uani 1 1 d . . . . .
Au6 Au 0.57920(2) 0.25338(2) 0.24978(2) 0.02125(6) Uani 1 1 d . . . . .
Au7 Au 0.68293(2) 0.14011(2) 0.32416(2) 0.02144(6) Uani 1 1 d . . . . .
Au8 Au 0.91977(2) 0.22478(2) 0.24766(2) 0.01942(6) Uani 1 1 d . . . . .
Au9 Au 0.81835(2) 0.33768(2) 0.17288(2) 0.01973(6) Uani 1 1 d . . . . .
Au10 Au 0.70993(2) 0.27404(2) 0.14680(2) 0.02063(6) Uani 1 1 d . . . . .
Au11 Au 0.72941(2) 0.13136(2) 0.21301(2) 0.02207(6) Uani 1 1 d . . . . .
Au12 Au 0.87291(2) 0.10169(2) 0.27145(2) 0.02133(6) Uani 1 1 d . . . . .
Au13 Au 0.87997(2) 0.18364(2) 0.16303(2) 0.02225(6) Uani 1 1 d . . . . .
Au14 Au 0.69401(12) 0.32044(15) 0.41326(5) 0.0222(3) Uani 0.89(2) 1 d . . P A 1
Au15 Au 0.7001(10) 0.3334(14) 0.4142(5) 0.036(2) Uani 0.11(2) 1 d . . P A 2
Au16 Au 0.44106(2) 0.38623(2) 0.29358(2) 0.02650(6) Uani 1 1 d . . . . .
Au17 Au 0.6299(4) 0.1657(3) 0.4397(2) 0.0165(15) Uani 0.39(5) 1 d . . P A 2
Au18 Au 0.6294(3) 0.1711(4) 0.43992(16) 0.0368(10) Uani 0.61(5) 1 d . . P A 1
Au19 Au 0.71359(2) 0.49317(2) 0.19408(2) 0.02457(6) Uani 1 1 d . . . . .
Au20 Au 0.50507(2) 0.37527(2) 0.15533(2) 0.02814(7) Uani 1 1 d . . . . .
Au21 Au 0.57011(2) 0.09142(2) 0.27972(2) 0.02675(6) Uani 1 1 d . . . . .
Au22 Au 0.92945(2) 0.38211(2) 0.22011(2) 0.02410(6) Uani 1 1 d . . . . .
Au23 Au 0.78756(7) -0.01488(6) 0.30226(12) 0.0274(4) Uani 0.911(15) 1 d . . P A 1
Au24 Au 0.7892(11) -0.0186(7) 0.2839(17) 0.037(3) Uani 0.089(15) 1 d . . P A 2
Au25 Au 1.00187(2) 0.10552(2) 0.33844(2) 0.02435(6) Uani 1 1 d . . . . .
Au26 Au 0.87206(2) 0.30409(2) 0.05764(2) 0.02295(6) Uani 1 1 d . . . . .
Au27 Au 0.81563(2) 0.14427(2) 0.08592(2) 0.02688(6) Uani 1 1 d . . . . .
Au28 Au 1.05962(2) 0.08942(2) 0.20172(2) 0.02627(6) Uani 1 1 d . . . . .
S1 S 0.46818(11) 0.34177(11) 0.37925(7) 0.0295(4) Uani 1 1 d . . . . .
S2 S 0.60300(13) 0.26568(11) 0.47621(7) 0.0313(4) Uani 1 1 d . . . . .
S3 S 0.39268(12) 0.44336(11) 0.21470(7) 0.0293(4) Uani 1 1 d . . . . .
S4 S 0.46387(11) 0.20672(11) 0.27057(7) 0.0269(4) Uani 1 1 d . . . . .
S5 S 0.63124(12) 0.07298(11) 0.40976(7) 0.0293(4) Uani 1 1 d . . . . .
S6 S 0.89208(12) 0.16069(10) 0.40579(7) 0.0251(4) Uani 1 1 d . . . . .
S7 S 0.77077(12) 0.39333(11) 0.35447(7) 0.0270(4) Uani 1 1 d . . . . .
S8 S 0.58599(11) 0.50046(10) 0.17577(7) 0.0230(4) Uani 1 1 d . . . . .
S9 S 0.61334(12) 0.32334(11) 0.08580(7) 0.0299(4) Uani 1 1 d . . . . .
S10 S 0.66895(13) -0.02724(11) 0.28691(8) 0.0339(5) Uani 1 1 d . . . . .
S11 S 0.91686(14) -0.02190(11) 0.31708(9) 0.0364(5) Uani 1 1 d . . . . .
S12 S 1.03811(11) 0.26813(10) 0.22943(7) 0.0247(4) Uani 1 1 d . . . . .
S13 S 0.83267(12) 0.50085(10) 0.21283(7) 0.0268(4) Uani 1 1 d . . . . .
S14 S 0.87415(11) 0.39939(10) 0.08635(7) 0.0232(4) Uani 1 1 d . . . . .
S15 S 0.76787(13) 0.05547(11) 0.14807(7) 0.0279(4) Uani 1 1 d . . . . .
S16 S 1.11201(12) 0.03563(11) 0.27952(8) 0.0292(4) Uani 1 1 d . . . . .
S17 S 0.88429(12) 0.21400(10) 0.01755(7) 0.0268(4) Uani 1 1 d . . . . .
S18 S 1.02982(12) 0.13242(11) 0.11692(8) 0.0290(4) Uani 1 1 d . . . . .
C1 C 0.4323(5) 0.4218(5) 0.4058(3) 0.0356(19) Uani 1 1 d . . . . .
C2 C 0.3424(6) 0.4552(6) 0.4259(4) 0.052(3) Uani 1 1 d . . . . .
H2 H 0.302389 0.436383 0.422431 0.063 Uiso 1 1 calc R U . . .
C3 C 0.3102(6) 0.5139(6) 0.4504(4) 0.062(3) Uani 1 1 d . . . . .
H3 H 0.248643 0.535566 0.463392 0.075 Uiso 1 1 calc R U . . .
C4 C 0.3682(6) 0.5422(6) 0.4563(4) 0.052(3) Uani 1 1 d . . . . .
H4 H 0.346642 0.582248 0.474153 0.063 Uiso 1 1 calc R U . . .
C5 C 0.4564(6) 0.5113(5) 0.4360(3) 0.042(2) Uani 1 1 d . . . . .
H5 H 0.496224 0.530412 0.439422 0.050 Uiso 1 1 calc R U . . .
C6 C 0.4882(5) 0.4519(5) 0.4103(3) 0.0359(19) Uani 1 1 d . . . . .
H6 H 0.549431 0.431779 0.395631 0.043 Uiso 1 1 calc R U . . .
C7 C 0.6387(5) 0.2356(4) 0.5382(3) 0.0270(16) Uani 1 1 d . . . . .
C8 C 0.6063(6) 0.2854(6) 0.5709(4) 0.051(3) Uani 1 1 d . . . . .
H8 H 0.568070 0.333207 0.559653 0.061 Uiso 1 1 calc R U . . .
C9 C 0.6286(7) 0.2671(6) 0.6205(4) 0.060(3) Uani 1 1 d . . . . .
H9 H 0.604411 0.301589 0.643664 0.072 Uiso 1 1 calc R U . . .
C10 C 0.6858(7) 0.1987(6) 0.6359(4) 0.061(3) Uani 1 1 d . . . . .
H10 H 0.703323 0.186119 0.669182 0.073 Uiso 1 1 calc R U . . .
C11 C 0.7172(7) 0.1490(5) 0.6036(4) 0.052(3) Uani 1 1 d . . . . .
H11 H 0.755623 0.101351 0.614902 0.062 Uiso 1 1 calc R U . . .
C12 C 0.6944(6) 0.1666(5) 0.5546(3) 0.042(2) Uani 1 1 d . . . . .
H12 H 0.716867 0.131235 0.532271 0.051 Uiso 1 1 calc R U . . .
C13 C 0.2952(5) 0.4257(4) 0.2217(3) 0.0307(18) Uani 1 1 d . . . . .
C14 C 0.2530(5) 0.3953(4) 0.2703(3) 0.037(2) Uani 1 1 d . . . . .
H14 H 0.278481 0.379107 0.300897 0.044 Uiso 1 1 calc R U . . .
C15 C 0.1737(5) 0.3881(4) 0.2747(4) 0.042(2) Uani 1 1 d . . . . .
H15 H 0.143813 0.368827 0.308322 0.050 Uiso 1 1 calc R U . . .
C16 C 0.1387(5) 0.4097(5) 0.2291(4) 0.040(2) Uani 1 1 d . . . . .
H16 H 0.085373 0.403827 0.231325 0.048 Uiso 1 1 calc R U . . .
C17 C 0.1805(6) 0.4394(5) 0.1810(4) 0.045(2) Uani 1 1 d . . . . .
H17 H 0.155851 0.454209 0.150115 0.054 Uiso 1 1 calc R U . . .
C18 C 0.2581(5) 0.4480(5) 0.1770(3) 0.0352(19) Uani 1 1 d . . . . .
H18 H 0.286323 0.469344 0.143519 0.042 Uiso 1 1 calc R U . . .
C19 C 0.4326(5) 0.2206(4) 0.2087(3) 0.0250(16) Uani 1 1 d . . . . .
C20 C 0.3434(5) 0.2451(5) 0.2106(3) 0.038(2) Uani 1 1 d . . . . .
H20 H 0.302880 0.251967 0.243964 0.046 Uiso 1 1 calc R U . . .
C21 C 0.3123(6) 0.2597(5) 0.1646(4) 0.046(2) Uani 1 1 d . . . . .
H21 H 0.250843 0.277149 0.166282 0.056 Uiso 1 1 calc R U . . .
C22 C 0.3707(6) 0.2489(5) 0.1171(4) 0.047(2) Uani 1 1 d . . . . .
H22 H 0.350014 0.257336 0.085492 0.057 Uiso 1 1 calc R U . . .
C23 C 0.4611(6) 0.2253(6) 0.1143(3) 0.050(2) Uani 1 1 d . . . . .
H23 H 0.501363 0.219722 0.080657 0.060 Uiso 1 1 calc R U . . .
C24 C 0.4919(5) 0.2101(4) 0.1605(3) 0.0336(18) Uani 1 1 d . . . . .
H24 H 0.553255 0.192600 0.158957 0.040 Uiso 1 1 calc R U . . .
C25 C 0.5168(5) 0.0915(5) 0.4174(3) 0.0303(18) Uani 1 1 d . . . . .
C26 C 0.4879(6) 0.0334(5) 0.4369(3) 0.044(2) Uani 1 1 d . . . . .
H26 H 0.528646 -0.014445 0.444865 0.052 Uiso 1 1 calc R U . . .
C27 C 0.3986(6) 0.0450(6) 0.4449(4) 0.049(2) Uani 1 1 d . . . . .
H27 H 0.379200 0.004901 0.457596 0.059 Uiso 1 1 calc R U . . .
C28 C 0.3382(6) 0.1150(5) 0.4343(3) 0.045(2) Uani 1 1 d . . . . .
H28 H 0.277568 0.122844 0.440088 0.054 Uiso 1 1 calc R U . . .
C29 C 0.3668(5) 0.1724(5) 0.4154(3) 0.042(2) Uani 1 1 d . . . . .
H29 H 0.325474 0.220200 0.408135 0.050 Uiso 1 1 calc R U . . .
C30 C 0.4551(5) 0.1621(5) 0.4067(3) 0.038(2) Uani 1 1 d . . . . .
H30 H 0.473891 0.202567 0.393524 0.045 Uiso 1 1 calc R U . . .
C31 C 0.8759(5) 0.0829(4) 0.4544(3) 0.0300(17) Uani 1 1 d . . . . .
C32 C 0.8390(5) 0.0397(4) 0.4453(3) 0.0354(19) Uani 1 1 d . . . . .
H32 H 0.822149 0.049981 0.412082 0.043 Uiso 1 1 calc R U . . .
C33 C 0.8267(6) -0.0181(5) 0.4844(4) 0.050(2) Uani 1 1 d . . . . .
H33 H 0.800184 -0.046974 0.478395 0.060 Uiso 1 1 calc R U . . .
C34 C 0.8533(7) -0.0344(6) 0.5331(4) 0.056(3) Uani 1 1 d . . . . .
H34 H 0.846401 -0.074855 0.559790 0.068 Uiso 1 1 calc R U . . .
C35 C 0.8893(6) 0.0089(6) 0.5414(4) 0.058(3) Uani 1 1 d . . . . .
H35 H 0.906603 -0.001568 0.574452 0.069 Uiso 1 1 calc R U . . .
C36 C 0.9012(6) 0.0673(5) 0.5031(3) 0.045(2) Uani 1 1 d . . . . .
H36 H 0.926332 0.096731 0.509696 0.054 Uiso 1 1 calc R U . . .
C37 C 0.6992(5) 0.4844(4) 0.3623(3) 0.0342(18) Uani 1 1 d . . . . .
C38 C 0.6487(6) 0.5302(4) 0.3263(4) 0.041(2) Uani 1 1 d . . . . .
H38 H 0.645503 0.513465 0.297402 0.049 Uiso 1 1 calc R U . . .
C39 C 0.6021(6) 0.6020(5) 0.3329(4) 0.054(3) Uani 1 1 d . . . . .
H39 H 0.566954 0.633949 0.307800 0.064 Uiso 1 1 calc R U . . .
C40 C 0.6047(8) 0.6290(6) 0.3748(5) 0.070(3) Uani 1 1 d . . . . .
H40 H 0.574316 0.678804 0.377541 0.084 Uiso 1 1 calc R U . . .
C41 C 0.6527(7) 0.5810(6) 0.4119(5) 0.066(3) Uani 1 1 d . . . . .
H41 H 0.653631 0.597283 0.441782 0.079 Uiso 1 1 calc R U . . .
C42 C 0.7003(6) 0.5086(6) 0.4065(4) 0.052(2) Uani 1 1 d . . . . .
H42 H 0.733234 0.475918 0.432434 0.062 Uiso 1 1 calc R U . . .
C43 C 0.4983(4) 0.5607(4) 0.2168(3) 0.0247(16) Uani 1 1 d . . . . .
C44 C 0.4480(5) 0.6256(4) 0.1907(3) 0.0361(19) Uani 1 1 d . . . . .
H44 H 0.461581 0.637347 0.152503 0.043 Uiso 1 1 calc R U . . .
C45 C 0.3771(6) 0.6744(5) 0.2201(4) 0.045(2) Uani 1 1 d . . . . .
H45 H 0.343207 0.719686 0.201905 0.054 Uiso 1 1 calc R U . . .
C46 C 0.3567(5) 0.6573(5) 0.2745(4) 0.043(2) Uani 1 1 d . . . . .
H46 H 0.308005 0.690311 0.294404 0.051 Uiso 1 1 calc R U . . .
C47 C 0.4071(5) 0.5912(5) 0.3012(3) 0.038(2) Uani 1 1 d . . . . .
H47 H 0.393062 0.579333 0.339420 0.045 Uiso 1 1 calc R U . . .
C48 C 0.4777(5) 0.5427(4) 0.2721(3) 0.0343(19) Uani 1 1 d . . . . .
H48 H 0.511595 0.497325 0.290219 0.041 Uiso 1 1 calc R U . . .
C49 C 0.6325(5) 0.4011(5) 0.0408(3) 0.035(2) Uani 1 1 d . . . . .
C50 C 0.6718(5) 0.4414(5) 0.0527(3) 0.038(2) Uani 1 1 d . . . . .
H50 H 0.690629 0.427066 0.085636 0.045 Uiso 1 1 calc R U . . .
C51 C 0.6831(6) 0.5022(5) 0.0162(3) 0.042(2) Uani 1 1 d . . . . .
H51 H 0.712147 0.528215 0.023314 0.050 Uiso 1 1 calc R U . . .
C52 C 0.6514(7) 0.5248(5) -0.0310(3) 0.050(2) Uani 1 1 d . . . . .
H52 H 0.657065 0.567502 -0.055173 0.060 Uiso 1 1 calc R U . . .
C53 C 0.6130(7) 0.4871(6) -0.0427(4) 0.064(3) Uani 1 1 d . . . . .
H53 H 0.593556 0.502395 -0.075524 0.077 Uiso 1 1 calc R U . . .
C54 C 0.6018(7) 0.4261(6) -0.0070(3) 0.056(3) Uani 1 1 d . . . . .
H54 H 0.572818 0.400735 -0.015118 0.067 Uiso 1 1 calc R U . . .
C55 C 0.6270(6) -0.0826(5) 0.3443(4) 0.039(2) Uani 1 1 d . . . . .
C56 C 0.6643(7) -0.1128(5) 0.3897(4) 0.051(3) Uani 1 1 d . . . . .
H56 H 0.710742 -0.100421 0.391986 0.062 Uiso 1 1 calc R U . . .
C57 C 0.6335(8) -0.1608(6) 0.4314(4) 0.071(3) Uani 1 1 d . . . . .
H57 H 0.658939 -0.181500 0.462176 0.085 Uiso 1 1 calc R U . . .
C58 C 0.5648(8) -0.1786(7) 0.4279(6) 0.086(4) Uani 1 1 d . . . . .
H58 H 0.544876 -0.212638 0.455802 0.103 Uiso 1 1 calc R U . . .
C59 C 0.5264(8) -0.1469(7) 0.3843(6) 0.084(4) Uani 1 1 d . . . . .
H59 H 0.477932 -0.157295 0.382879 0.101 Uiso 1 1 calc R U . . .
C60 C 0.5580(6) -0.0994(6) 0.3419(5) 0.062(3) Uani 1 1 d . . . . .
H60 H 0.532023 -0.078661 0.311281 0.075 Uiso 1 1 calc R U . . .
C61 C 1.0000(6) -0.0855(6) 0.2788(5) 0.061(3) Uani 1 1 d . . . . .
C62 C 1.0753(12) -0.1247(11) 0.3048(10) 0.069(6) Uani 0.74(2) 1 d . . P B 1
H62 H 1.076434 -0.114461 0.337187 0.083 Uiso 0.74(2) 1 calc R U P B 1
C63 C 1.1457(10) -0.1785(9) 0.2788(12) 0.091(8) Uani 0.74(2) 1 d . . P B 1
H63 H 1.200096 -0.200338 0.290091 0.109 Uiso 0.74(2) 1 calc R U P B 1
C64 C 1.1354(12) -0.2002(12) 0.2358(13) 0.105(11) Uani 0.74(2) 1 d . . P B 1
H64 H 1.182260 -0.237545 0.218871 0.125 Uiso 0.74(2) 1 calc R U P B 1
C65 C 1.0622(9) -0.1691(11) 0.2196(8) 0.075(6) Uani 0.74(2) 1 d . . P B 1
H65 H 1.054593 -0.186961 0.192784 0.090 Uiso 0.74(2) 1 calc R U P B 1
C66 C 0.9927(9) -0.1091(9) 0.2405(7) 0.059(5) Uani 0.74(2) 1 d . . P B 1
H66 H 0.940804 -0.086237 0.226464 0.071 Uiso 0.74(2) 1 calc R U P B 1
C67 C 1.085(3) -0.125(3) 0.2817(15) 0.029(10) Uiso 0.26(2) 1 d . . P B 2
H67 H 1.108313 -0.114796 0.305850 0.035 Uiso 0.26(2) 1 calc R U P B 2
C68 C 1.144(3) -0.181(3) 0.2500(18) 0.039(11) Uiso 0.26(2) 1 d . . P B 2
H68 H 1.187983 -0.222770 0.263911 0.046 Uiso 0.26(2) 1 calc R U P B 2
C69 C 1.131(4) -0.169(3) 0.197(2) 0.064(14) Uiso 0.26(2) 1 d . . P B 2
H69 H 1.178332 -0.192892 0.171219 0.077 Uiso 0.26(2) 1 calc R U P B 2
C70 C 1.050(2) -0.124(2) 0.1825(15) 0.041(10) Uiso 0.26(2) 1 d . . P B 2
H70 H 1.038671 -0.127580 0.150798 0.049 Uiso 0.26(2) 1 calc R U P B 2
C71 C 0.984(2) -0.071(2) 0.2168(13) 0.028(8) Uiso 0.26(2) 1 d . . P B 2
H71 H 0.935388 -0.032093 0.204352 0.034 Uiso 0.26(2) 1 calc R U P B 2
C72 C 1.0660(5) 0.2553(4) 0.2921(3) 0.0277(16) Uani 1 1 d . . . . .
C73 C 1.1513(5) 0.2164(4) 0.2968(3) 0.0316(18) Uani 1 1 d . . . . .
H73 H 1.193308 0.195971 0.267243 0.038 Uiso 1 1 calc R U . . .
C74 C 1.1778(5) 0.2061(5) 0.3439(3) 0.037(2) Uani 1 1 d . . . . .
H74 H 1.237462 0.179149 0.346257 0.044 Uiso 1 1 calc R U . . .
C75 C 1.1176(5) 0.2349(4) 0.3872(3) 0.0349(19) Uani 1 1 d . . . . .
H75 H 1.135545 0.229093 0.419305 0.042 Uiso 1 1 calc R U . . .
C76 C 1.0303(5) 0.2727(5) 0.3833(3) 0.040(2) Uani 1 1 d . . . . .
H76 H 0.987794 0.290661 0.413660 0.048 Uiso 1 1 calc R U . . .
C77 C 1.0042(5) 0.2847(5) 0.3357(3) 0.0354(19) Uani 1 1 d . . . . .
H77 H 0.944925 0.312536 0.332893 0.042 Uiso 1 1 calc R U . . .
C78 C 0.8832(5) 0.5498(4) 0.1539(3) 0.0280(17) Uani 1 1 d . . . . .
C79 C 0.9641(5) 0.5522(4) 0.1541(3) 0.0363(19) Uani 1 1 d . . . . .
H79 H 0.990652 0.527608 0.184254 0.044 Uiso 1 1 calc R U . . .
C80 C 1.0044(6) 0.5909(5) 0.1098(4) 0.045(2) Uani 1 1 d . . . . .
H80 H 1.060617 0.590614 0.108742 0.054 Uiso 1 1 calc R U . . .
C81 C 0.9640(6) 0.6295(5) 0.0675(4) 0.049(2) Uani 1 1 d . . . . .
H81 H 0.990843 0.658136 0.038233 0.059 Uiso 1 1 calc R U . . .
C82 C 0.8849(6) 0.6272(5) 0.0672(3) 0.041(2) Uani 1 1 d . . . . .
H82 H 0.858406 0.652620 0.037087 0.049 Uiso 1 1 calc R U . . .
C83 C 0.8438(6) 0.5879(5) 0.1105(3) 0.040(2) Uani 1 1 d . . . . .
H83 H 0.788562 0.587147 0.110478 0.048 Uiso 1 1 calc R U . . .
C84 C 0.9884(5) 0.3808(4) 0.0804(3) 0.0252(16) Uani 1 1 d . . . . .
C85 C 1.0161(5) 0.4404(5) 0.0601(3) 0.037(2) Uani 1 1 d . . . . .
H85 H 0.974766 0.487712 0.051325 0.044 Uiso 1 1 calc R U . . .
C86 C 1.1041(5) 0.4304(5) 0.0528(3) 0.041(2) Uani 1 1 d . . . . .
H86 H 1.123214 0.470612 0.038576 0.049 Uiso 1 1 calc R U . . .
C87 C 1.1640(5) 0.3613(5) 0.0664(3) 0.040(2) Uani 1 1 d . . . . .
H87 H 1.224038 0.354466 0.061835 0.048 Uiso 1 1 calc R U . . .
C88 C 1.1369(5) 0.3024(5) 0.0865(3) 0.037(2) Uani 1 1 d . . . . .
H88 H 1.177977 0.255148 0.095841 0.044 Uiso 1 1 calc R U . . .
C89 C 1.0490(5) 0.3131(4) 0.0928(3) 0.0319(18) Uani 1 1 d . . . . .
H89 H 1.030485 0.272487 0.106139 0.038 Uiso 1 1 calc R U . . .
C90 C 0.6818(5) 0.0533(5) 0.1243(3) 0.0335(18) Uani 1 1 d . . . . .
C91 C 0.6657(6) 0.0887(6) 0.0740(4) 0.052(3) Uani 1 1 d . . . . .
H91 H 0.696751 0.119643 0.052099 0.063 Uiso 1 1 calc R U . . .
C92 C 0.6042(7) 0.0795(6) 0.0548(4) 0.064(3) Uani 1 1 d . . . . .
H92 H 0.592812 0.104666 0.020253 0.077 Uiso 1 1 calc R U . . .
C93 C 0.5593(7) 0.0332(6) 0.0865(4) 0.056(3) Uani 1 1 d . . . . .
H93 H 0.517543 0.026615 0.073507 0.068 Uiso 1 1 calc R U . . .
C94 C 0.5759(7) -0.0028(7) 0.1364(4) 0.065(3) Uani 1 1 d . . . . .
H94 H 0.545478 -0.034369 0.157889 0.078 Uiso 1 1 calc R U . . .
C95 C 0.6367(7) 0.0065(6) 0.1561(4) 0.055(3) Uani 1 1 d . . . . .
H95 H 0.647703 -0.018635 0.190772 0.066 Uiso 1 1 calc R U . . .
C96 C 1.2126(5) 0.0496(4) 0.2688(3) 0.0287(17) Uani 1 1 d . . . . .
C97 C 1.2501(5) 0.0352(4) 0.3125(3) 0.0318(18) Uani 1 1 d . . . . .
H97 H 1.219736 0.021894 0.348035 0.038 Uiso 1 1 calc R U . . .
C98 C 1.3317(6) 0.0402(5) 0.3041(4) 0.045(2) Uani 1 1 d . . . . .
H98 H 1.356082 0.031559 0.334169 0.054 Uiso 1 1 calc R U . . .
C99 C 1.3774(6) 0.0572(5) 0.2537(4) 0.045(2) Uani 1 1 d . . . . .
H99 H 1.434453 0.058043 0.248645 0.054 Uiso 1 1 calc R U . . .
C100 C 1.3408(5) 0.0734(5) 0.2093(4) 0.042(2) Uani 1 1 d . . . . .
H100 H 1.370932 0.087930 0.174056 0.050 Uiso 1 1 calc R U . . .
C101 C 1.2584(5) 0.0678(5) 0.2176(3) 0.039(2) Uani 1 1 d . . . . .
H101 H 1.233904 0.076606 0.187570 0.046 Uiso 1 1 calc R U . . .
C102 C 0.8237(5) 0.2589(4) -0.0349(3) 0.0341(19) Uani 1 1 d D . . . .
C103 C 0.7513(13) 0.2477(13) -0.0370(7) 0.088(7) Uani 0.81(3) 1 d D . P C 1
H103 H 0.725749 0.218572 -0.007408 0.106 Uiso 0.81(3) 1 calc R U P C 1
C104 C 0.7149(13) 0.2793(14) -0.0825(7) 0.114(10) Uani 0.81(3) 1 d D . P C 1
H104 H 0.666962 0.268796 -0.084666 0.137 Uiso 0.81(3) 1 calc R U P C 1
C105 C 0.7465(7) 0.3242(6) -0.1235(4) 0.064(3) Uani 1 1 d D . . . .
H105 H 0.717283 0.349462 -0.152456 0.077 Uiso 0.81(3) 1 calc R U P C 1
H10A H 0.727059 0.342422 -0.156416 0.077 Uiso 0.19(3) 1 calc R U P C 2
C106 C 0.8212(13) 0.3331(10) -0.1228(6) 0.075(7) Uani 0.81(3) 1 d D . P C 1
H106 H 0.845450 0.362894 -0.152562 0.090 Uiso 0.81(3) 1 calc R U P C 1
C107 C 0.8631(13) 0.2985(10) -0.0784(5) 0.068(7) Uani 0.81(3) 1 d D . P C 1
H107 H 0.916651 0.302705 -0.078733 0.082 Uiso 0.81(3) 1 calc R U P C 1
C108 C 0.781(3) 0.225(2) -0.0492(19) 0.026(12) Uiso 0.19(3) 1 d D . P C 2
H108 H 0.778539 0.179303 -0.029316 0.031 Uiso 0.19(3) 1 calc R U P C 2
C109 C 0.741(4) 0.2596(18) -0.0938(18) 0.033(14) Uiso 0.19(3) 1 d D . P C 2
H109 H 0.709383 0.237580 -0.103245 0.039 Uiso 0.19(3) 1 calc R U P C 2
C110 C 0.779(3) 0.363(2) -0.1077(18) 0.045(16) Uiso 0.19(3) 1 d D . P C 2
H110 H 0.777042 0.410492 -0.126377 0.054 Uiso 0.19(3) 1 calc R U P C 2
C111 C 0.815(3) 0.3288(12) -0.0616(15) 0.026(11) Uiso 0.19(3) 1 d D . P C 2
H111 H 0.834912 0.355846 -0.047952 0.031 Uiso 0.19(3) 1 calc R U P C 2
C112 C 1.0443(8) 0.0567(6) 0.0926(4) 0.028(3) Uani 0.766(6) 1 d . . P D 1
C113 C 1.0031(10) 0.0097(8) 0.1222(7) 0.070(4) Uani 0.766(6) 1 d . . P D 1
H113 H 0.968517 0.016413 0.157217 0.084 Uiso 0.766(6) 1 calc R U P D 1
C114 C 1.0113(13) -0.0489(9) 0.1015(7) 0.091(6) Uani 0.766(6) 1 d . . P D 1
H114 H 0.982560 -0.082017 0.122044 0.110 Uiso 0.766(6) 1 calc R U P D 1
C115 C 1.0615(15) -0.0572(12) 0.0511(10) 0.071(7) Uani 0.766(6) 1 d . U P D 1
H115 H 1.067538 -0.096974 0.036872 0.085 Uiso 0.766(6) 1 calc R U P D 1
C116 C 1.1021(11) -0.0115(11) 0.0211(8) 0.084(6) Uani 0.766(6) 1 d . . P D 1
H116 H 1.137118 -0.019003 -0.013695 0.101 Uiso 0.766(6) 1 calc R U P D 1
C117 C 1.0929(10) 0.0474(9) 0.0412(5) 0.071(5) Uani 0.766(6) 1 d . . P D 1
H117 H 1.120014 0.081250 0.019670 0.085 Uiso 0.766(6) 1 calc R U P D 1
C118 C 1.081(3) 0.042(2) 0.0929(16) 0.026(10) Uiso 0.234(6) 1 d . . P D 2
C119 C 1.026(2) 0.0273(18) 0.0706(13) 0.028(7) Uiso 0.234(6) 1 d . . P D 2
H119 H 0.965815 0.056275 0.072333 0.034 Uiso 0.234(6) 1 calc R U P D 2
C120 C 1.070(5) -0.036(4) 0.045(3) 0.048(18) Uiso 0.234(6) 1 d . . P D 2
H120 H 1.039766 -0.046759 0.025881 0.058 Uiso 0.234(6) 1 calc R U P D 2
C121 C 1.157(2) -0.0797(17) 0.0483(12) 0.026(7) Uani 0.234(6) 1 d . . P D 2
H121 H 1.184803 -0.121459 0.031926 0.032 Uiso 0.234(6) 1 calc R U P D 2
C122 C 1.199(2) -0.0637(19) 0.0739(13) 0.036(8) Uiso 0.234(6) 1 d . . P D 2
H122 H 1.257479 -0.095542 0.076330 0.043 Uiso 0.234(6) 1 calc R U P D 2
C123 C 1.163(2) -0.0026(17) 0.0975(12) 0.026(7) Uiso 0.234(6) 1 d . . P D 2
H123 H 1.195504 0.007388 0.116113 0.031 Uiso 0.234(6) 1 calc R U P D 2
C124 C 0.6320(7) 0.1050(5) 0.8205(4) 0.066(4) Uani 0.766(6) 1 d G . P D 1
C125 C 0.5770(5) 0.0935(5) 0.8702(5) 0.070(4) Uani 0.766(6) 1 d G . P D 1
H125 H 0.518330 0.098631 0.872171 0.084 Uiso 0.766(6) 1 calc R U P D 1
C126 C 0.6078(7) 0.0745(6) 0.9172(4) 0.090(6) Uani 0.766(6) 1 d G . P D 1
H126 H 0.570170 0.066670 0.951185 0.108 Uiso 0.766(6) 1 calc R U P D 1
C127 C 0.6936(8) 0.0670(6) 0.9143(5) 0.111(7) Uani 0.766(6) 1 d G . P D 1
H127 H 0.714664 0.054011 0.946401 0.133 Uiso 0.766(6) 1 calc R U P D 1
C128 C 0.7487(5) 0.0785(6) 0.8645(6) 0.097(6) Uani 0.766(6) 1 d G . P D 1
H128 H 0.807319 0.073313 0.862603 0.117 Uiso 0.766(6) 1 calc R U P D 1
C129 C 0.7179(6) 0.0974(6) 0.8176(4) 0.093(6) Uani 0.766(6) 1 d G . P D 1
H129 H 0.755481 0.105274 0.783588 0.112 Uiso 0.766(6) 1 calc R U P D 1
C130 C 0.5957(10) 0.1212(8) 0.7705(5) 0.073(5) Uani 0.766(6) 1 d . . P D 1
H13O H 0.583539 0.172507 0.753762 0.110 Uiso 0.766(6) 1 calc R U P D 1
H13P H 0.541189 0.110922 0.780928 0.110 Uiso 0.766(6) 1 calc R U P D 1
H13Q H 0.639027 0.090609 0.744881 0.110 Uiso 0.766(6) 1 calc R U P D 1
O1 O 0.8979(5) 0.4174(4) 0.7396(4) 0.082(2) Uani 1 1 d . . . . .
H1 H 0.880079 0.462713 0.736866 0.123 Uiso 1 1 calc R U . . .
C131 C 0.8343(8) 0.3983(7) 0.7281(5) 0.077(4) Uani 1 1 d . . . . .
H13R H 0.777356 0.416203 0.753400 0.093 Uiso 1 1 calc R U . . .
H13S H 0.853526 0.344665 0.734195 0.093 Uiso 1 1 calc R U . . .
C132 C 0.8213(8) 0.4298(7) 0.6703(5) 0.080(4) Uani 1 1 d . . . . .
H13T H 0.796635 0.482957 0.665096 0.120 Uiso 1 1 calc R U . . .
H13U H 0.780781 0.412073 0.663640 0.120 Uiso 1 1 calc R U . . .
H13V H 0.878059 0.414441 0.645072 0.120 Uiso 1 1 calc R U . . .
N1 N 0.8337(6) 0.7197(5) 0.2609(4) 0.062(2) Uani 1 1 d . . . . .
C133 C 0.7354(7) 0.7406(7) 0.2618(5) 0.075(3) Uani 1 1 d . . . . .
H13A H 0.706311 0.721853 0.298114 0.090 Uiso 1 1 calc R U . . .
H13B H 0.707676 0.794294 0.255326 0.090 Uiso 1 1 calc R U . . .
C134 C 0.7189(7) 0.7128(7) 0.2213(5) 0.082(4) Uani 1 1 d . . . . .
H13C H 0.731679 0.659795 0.232577 0.099 Uiso 1 1 calc R U . . .
H13D H 0.757863 0.721486 0.185845 0.099 Uiso 1 1 calc R U . . .
C135 C 0.6212(7) 0.7527(7) 0.2168(6) 0.088(4) Uani 1 1 d . . . . .
H13E H 0.610304 0.805173 0.203073 0.106 Uiso 1 1 calc R U . . .
H13F H 0.582991 0.747627 0.253145 0.106 Uiso 1 1 calc R U . . .
C136 C 0.5958(7) 0.7225(7) 0.1788(5) 0.077(4) Uani 1 1 d . . . . .
H13G H 0.608927 0.669768 0.192138 0.092 Uiso 1 1 calc R U . . .
H13H H 0.531492 0.745902 0.181192 0.092 Uiso 1 1 calc R U . . .
C137 C 0.6430(8) 0.7343(7) 0.1186(5) 0.083(4) Uani 1 1 d . . . . .
H13I H 0.707315 0.713336 0.116487 0.099 Uiso 1 1 calc R U . . .
H13J H 0.627247 0.787187 0.104822 0.099 Uiso 1 1 calc R U . . .
C138 C 0.6218(8) 0.7004(7) 0.0803(5) 0.081(4) Uani 1 1 d . . . . .
H13K H 0.669194 0.696339 0.047389 0.097 Uiso 1 1 calc R U . . .
H13L H 0.624898 0.650390 0.098517 0.097 Uiso 1 1 calc R U . . .
C139 C 0.5376(7) 0.7379(7) 0.0634(5) 0.084(4) Uani 1 1 d . . . . .
H13M H 0.536860 0.785198 0.039910 0.100 Uiso 1 1 calc R U . . .
H13N H 0.489299 0.747738 0.095491 0.100 Uiso 1 1 calc R U . . .
C140 C 0.5226(8) 0.6942(9) 0.0339(5) 0.100(5) Uani 1 1 d . . . . .
H14A H 0.569425 0.685641 0.001493 0.150 Uiso 1 1 calc R U . . .
H14B H 0.465590 0.720611 0.023510 0.150 Uiso 1 1 calc R U . . .
H14C H 0.522872 0.647549 0.057110 0.150 Uiso 1 1 calc R U . . .
C141 C 0.8813(7) 0.7465(7) 0.2071(5) 0.071(3) Uani 1 1 d . . . . .
H14D H 0.887920 0.716444 0.181826 0.086 Uiso 1 1 calc R U . . .
H14E H 0.941185 0.738263 0.210185 0.086 Uiso 1 1 calc R U . . .
C142 C 0.8400(8) 0.8260(7) 0.1823(5) 0.074(3) Uani 1 1 d . . . . .
H14F H 0.777609 0.836909 0.183085 0.089 Uiso 1 1 calc R U . . .
H14G H 0.841791 0.857182 0.204021 0.089 Uiso 1 1 calc R U . . .
C143 C 0.8872(10) 0.8433(8) 0.1254(5) 0.096(5) Uani 1 1 d . . . . .
H14H H 0.872577 0.896594 0.116030 0.115 Uiso 1 1 calc R U . . .
H14I H 0.951122 0.820917 0.124530 0.115 Uiso 1 1 calc R U . . .
C144 C 0.8714(9) 0.8211(9) 0.0817(6) 0.106(5) Uani 1 1 d . . . . .
H14J H 0.915605 0.828182 0.048499 0.128 Uiso 1 1 calc R U . . .
H14K H 0.881179 0.768545 0.091902 0.128 Uiso 1 1 calc R U . . .
C145 C 0.7844(8) 0.8599(7) 0.0699(5) 0.082(4) Uani 1 1 d . . . . .
H14L H 0.773004 0.912700 0.062326 0.098 Uiso 1 1 calc R U . . .
H14M H 0.740536 0.849942 0.102386 0.098 Uiso 1 1 calc R U . . .
C146 C 0.7693(8) 0.8406(8) 0.0212(5) 0.087(4) Uani 1 1 d . . . . .
H14N H 0.819776 0.841488 -0.009422 0.105 Uiso 1 1 calc R U . . .
H14O H 0.769810 0.790203 0.031602 0.105 Uiso 1 1 calc R U . . .
C147 C 0.6890(9) 0.8874(8) 0.0025(5) 0.095(5) Uani 1 1 d . . . . .
H14P H 0.687167 0.938086 -0.006329 0.113 Uiso 1 1 calc R U . . .
H14Q H 0.638453 0.884734 0.032638 0.113 Uiso 1 1 calc R U . . .
C148 C 0.6764(9) 0.8711(8) -0.0452(6) 0.105(5) Uani 1 1 d . . . . .
H14R H 0.721679 0.879427 -0.076698 0.158 Uiso 1 1 calc R U . . .
H14S H 0.618082 0.902979 -0.052199 0.158 Uiso 1 1 calc R U . . .
H14T H 0.681097 0.820282 -0.037973 0.158 Uiso 1 1 calc R U . . .
C149 C 0.8333(8) 0.7559(6) 0.3038(5) 0.072(3) Uani 1 1 d . . . . .
H14U H 0.806238 0.809127 0.292611 0.087 Uiso 1 1 calc R U . . .
H14V H 0.794842 0.741252 0.337700 0.087 Uiso 1 1 calc R U . . .
C150 C 0.9216(10) 0.7395(7) 0.3156(6) 0.103(5) Uani 1 1 d . . . . .
H15A H 0.958640 0.761077 0.284529 0.123 Uiso 1 1 calc R U . . .
H15B H 0.953341 0.686454 0.324027 0.123 Uiso 1 1 calc R U . . .
C151 C 0.8980(10) 0.7752(7) 0.3654(5) 0.090(4) Uani 1 1 d . . . . .
H15C H 0.877929 0.828653 0.353709 0.108 Uiso 1 1 calc R U . . .
H15D H 0.848503 0.763176 0.391789 0.108 Uiso 1 1 calc R U . . .
C152 C 0.9714(12) 0.7519(8) 0.3920(6) 0.126(7) Uani 1 1 d . . . . .
H15E H 1.023869 0.756368 0.364314 0.152 Uiso 1 1 calc R U . . .
H15F H 0.985091 0.699839 0.408699 0.152 Uiso 1 1 calc R U . . .
C153 C 0.9545(9) 0.7939(7) 0.4342(5) 0.092(5) Uani 1 1 d . . . . .
H15G H 0.934409 0.846178 0.418022 0.111 Uiso 1 1 calc R U . . .
H15H H 0.905118 0.785431 0.463173 0.111 Uiso 1 1 calc R U . . .
C154 C 1.0253(13) 0.7788(10) 0.4585(7) 0.151(8) Uani 1 1 d D . . . .
H15I H 1.050078 0.817329 0.439301 0.181 Uiso 1 1 calc R U . . .
H15J H 0.997130 0.788776 0.495426 0.181 Uiso 1 1 calc R U . . .
C155 C 1.0989(12) 0.7141(14) 0.4643(9) 0.265(19) Uani 1 1 d D . . . .
H15K H 1.129275 0.703449 0.427733 0.318 Uiso 1 1 calc R U . . .
H15L H 1.075990 0.674686 0.484110 0.318 Uiso 1 1 calc R U . . .
C156 C 1.1660(8) 0.7079(8) 0.4906(6) 0.096(5) Uani 1 1 d . . . . .
H15M H 1.189876 0.657769 0.509428 0.144 Uiso 1 1 calc R U . . .
H15N H 1.139790 0.740824 0.516506 0.144 Uiso 1 1 calc R U . . .
H15O H 1.213514 0.720863 0.463426 0.144 Uiso 1 1 calc R U . . .
C157 C 0.8805(8) 0.6375(6) 0.2738(5) 0.068(3) Uani 1 1 d . . . . .
H15P H 0.871808 0.616026 0.247847 0.082 Uiso 1 1 calc R U . . .
H15Q H 0.944305 0.627912 0.266546 0.082 Uiso 1 1 calc R U . . .
C158 C 0.8562(11) 0.5978(8) 0.3277(6) 0.130(7) Uani 1 1 d . . . . .
H15R H 0.793387 0.603966 0.335091 0.156 Uiso 1 1 calc R U . . .
H15S H 0.863556 0.618728 0.354547 0.156 Uiso 1 1 calc R U . . .
C159 C 0.9107(8) 0.5187(6) 0.3339(6) 0.078(4) Uani 1 1 d . . . . .
H15T H 0.877339 0.491776 0.329573 0.093 Uiso 1 1 calc R U . . .
H15U H 0.964850 0.511054 0.305248 0.093 Uiso 1 1 calc R U . . .
C160 C 0.9347(11) 0.4897(15) 0.3865(8) 0.236(16) Uani 1 1 d . . . . .
H16A H 0.893089 0.525649 0.409395 0.283 Uiso 1 1 calc R U . . .
H16B H 0.918781 0.445705 0.400902 0.283 Uiso 1 1 calc R U . . .
C161 C 1.0132(10) 0.4711(9) 0.3980(6) 0.104(5) Uani 1 1 d . . . . .
H16C H 1.022459 0.517656 0.391037 0.125 Uiso 1 1 calc R U . . .
H16D H 1.056203 0.444708 0.369284 0.125 Uiso 1 1 calc R U . . .
C162 C 1.0456(11) 0.4295(10) 0.4479(6) 0.126(6) Uani 1 1 d . . . . .
H16E H 1.008050 0.458558 0.476227 0.151 Uiso 1 1 calc R U . . .
H16F H 1.031305 0.384824 0.457617 0.151 Uiso 1 1 calc R U . . .
C163 C 1.1320(12) 0.4072(14) 0.4538(7) 0.185(11) Uani 1 1 d . . . . .
H16G H 1.145500 0.452122 0.444810 0.222 Uiso 1 1 calc R U . . .
H16H H 1.169396 0.379372 0.424732 0.222 Uiso 1 1 calc R U . . .
C164 C 1.1657(12) 0.3653(10) 0.5015(6) 0.138(7) Uani 1 1 d . . . . .
H16I H 1.139815 0.394734 0.529791 0.207 Uiso 1 1 calc R U . . .
H16J H 1.229828 0.351383 0.493055 0.207 Uiso 1 1 calc R U . . .
H16K H 1.150345 0.321544 0.514008 0.207 Uiso 1 1 calc R U . . .

loop_
_atom_site_aniso_label
_atom_site_aniso_U_11
_atom_site_aniso_U_22
_atom_site_aniso_U_33
_atom_site_aniso_U_23
_atom_site_aniso_U_13
_atom_site_aniso_U_12
Au1 0.01300(11) 0.02004(13) 0.01513(11) -0.00237(10) -0.00472(9) -0.00424(10)
Au2 0.01477(12) 0.02745(15) 0.01768(12) -0.00399(11) -0.00375(10) -0.00415(11)
Au3 0.01790(13) 0.02432(14) 0.01712(12) -0.00181(11) -0.00762(10) -0.00422(11)
Au4 0.01865(13) 0.02283(14) 0.01872(12) -0.00457(11) -0.00431(10) -0.00603(11)
Au5 0.01464(12) 0.02162(14) 0.02065(13) -0.00185(11) -0.00571(10) -0.00340(10)
Au6 0.01535(12) 0.02713(15) 0.02178(13) -0.00256(11) -0.00668(10) -0.00742(11)
Au7 0.01911(13) 0.02601(15) 0.01864(13) -0.00090(11) -0.00495(10) -0.00898(11)
Au8 0.01471(12) 0.02317(14) 0.02027(13) -0.00286(11) -0.00647(10) -0.00547(10)
Au9 0.01597(12) 0.02411(14) 0.01731(12) -0.00174(11) -0.00386(10) -0.00658(11)
Au10 0.01724(13) 0.02563(15) 0.01696(12) -0.00206(11) -0.00718(10) -0.00440(11)
Au11 0.02258(14) 0.02509(15) 0.02035(13) -0.00457(11) -0.00603(11) -0.00898(11)
Au12 0.01790(13) 0.01962(14) 0.02465(13) -0.00256(11) -0.00735(11) -0.00395(11)
Au13 0.01620(13) 0.02848(15) 0.01799(13) -0.00628(11) -0.00475(10) -0.00193(11)
Au14 0.0214(3) 0.0254(5) 0.0200(5) -0.0052(3) -0.00539(19) -0.0073(3)
Au15 0.021(2) 0.035(4) 0.059(6) -0.025(3) -0.0114(19) -0.004(2)
Au16 0.01750(13) 0.03569(17) 0.02558(14) -0.00664(12) -0.00747(11) -0.00609(12)
Au17 0.0205(14) 0.019(3) 0.0153(14) -0.0039(8) -0.0051(9) -0.0113(9)
Au18 0.0281(10) 0.056(2) 0.0250(11) -0.0011(10) -0.0082(8) -0.0156(10)
Au19 0.01682(13) 0.02518(15) 0.02900(15) -0.00240(12) -0.00500(11) -0.00650(11)
Au20 0.02005(14) 0.03981(18) 0.02241(14) 0.00208(13) -0.00918(11) -0.01048(13)
Au21 0.02242(14) 0.03208(16) 0.02847(15) -0.00218(12) -0.00857(12) -0.01239(12)
Au22 0.01849(13) 0.02921(16) 0.02526(14) -0.00150(12) -0.00855(11) -0.00872(12)
Au23 0.0223(3) 0.0247(2) 0.0309(7) -0.0013(3) -0.0047(3) -0.00744(17)
Au24 0.042(3) 0.033(3) 0.043(9) 0.002(4) -0.022(4) -0.018(2)
Au25 0.01947(13) 0.02843(15) 0.02173(13) -0.00036(12) -0.00783(11) -0.00564(11)
Au26 0.02111(13) 0.02973(16) 0.01963(13) -0.00370(11) -0.00547(11) -0.01041(12)
Au27 0.03140(16) 0.03029(16) 0.02237(14) -0.00680(12) -0.00591(12) -0.01291(13)
Au28 0.01848(13) 0.03080(16) 0.03032(15) -0.01043(13) -0.00692(11) -0.00519(12)
S1 0.0159(9) 0.0398(12) 0.0251(9) -0.0064(8) -0.0046(7) -0.0021(8)
S2 0.0271(10) 0.0369(11) 0.0245(9) -0.0021(8) -0.0059(8) -0.0082(9)
S3 0.0215(9) 0.0392(12) 0.0283(10) -0.0016(8) -0.0109(8) -0.0110(8)
S4 0.0185(9) 0.0369(11) 0.0277(9) -0.0063(8) -0.0058(7) -0.0115(8)
S5 0.0276(10) 0.0394(12) 0.0227(9) 0.0038(8) -0.0076(8) -0.0185(9)
S6 0.0236(9) 0.0291(10) 0.0204(8) -0.0013(8) -0.0105(7) -0.0053(8)
S7 0.0254(9) 0.0335(11) 0.0239(9) -0.0105(8) -0.0044(7) -0.0095(8)
S8 0.0195(8) 0.0229(9) 0.0221(8) -0.0010(7) -0.0065(7) -0.0037(7)
S9 0.0245(9) 0.0424(12) 0.0209(9) 0.0025(8) -0.0112(8) -0.0111(9)
S10 0.0297(10) 0.0325(11) 0.0374(11) -0.0042(9) -0.0054(9) -0.0118(9)
S11 0.0336(11) 0.0279(11) 0.0424(12) 0.0032(9) -0.0142(9) -0.0080(9)
S12 0.0186(9) 0.0317(10) 0.0252(9) -0.0014(8) -0.0086(7) -0.0102(8)
S13 0.0211(9) 0.0305(10) 0.0287(9) -0.0030(8) -0.0062(7) -0.0100(8)
S14 0.0202(9) 0.0297(10) 0.0197(8) -0.0013(7) -0.0049(7) -0.0106(8)
S15 0.0310(10) 0.0312(11) 0.0257(9) -0.0090(8) -0.0050(8) -0.0133(8)
S16 0.0215(9) 0.0329(11) 0.0310(10) -0.0052(8) -0.0062(8) -0.0077(8)
S17 0.0289(10) 0.0304(10) 0.0216(9) -0.0047(8) -0.0061(8) -0.0104(8)
S18 0.0183(9) 0.0348(11) 0.0303(10) -0.0115(9) -0.0039(7) -0.0033(8)
C1 0.019(4) 0.051(5) 0.029(4) -0.009(4) -0.008(3) -0.002(4)
C2 0.028(5) 0.068(7) 0.051(6) -0.027(5) -0.003(4) -0.002(5)
C3 0.032(5) 0.082(8) 0.058(6) -0.038(6) 0.004(5) 0.002(5)
C4 0.050(6) 0.059(7) 0.044(5) -0.025(5) -0.001(5) -0.012(5)
C5 0.041(5) 0.044(5) 0.039(5) -0.003(4) -0.010(4) -0.016(4)
C6 0.021(4) 0.041(5) 0.030(4) -0.005(4) -0.003(3) 0.000(4)
C7 0.024(4) 0.034(4) 0.024(4) -0.007(3) -0.004(3) -0.010(3)
C8 0.051(6) 0.056(6) 0.049(6) -0.023(5) -0.021(5) -0.004(5)
C9 0.059(7) 0.075(8) 0.046(6) -0.041(6) -0.012(5) -0.005(6)
C10 0.075(8) 0.076(8) 0.033(5) -0.012(5) -0.020(5) -0.021(6)
C11 0.063(7) 0.043(6) 0.042(5) 0.001(5) -0.030(5) -0.005(5)
C12 0.055(6) 0.030(5) 0.042(5) -0.012(4) -0.017(4) -0.006(4)
C13 0.017(4) 0.039(5) 0.035(4) -0.014(4) -0.009(3) -0.002(3)
C14 0.030(4) 0.036(5) 0.045(5) 0.004(4) -0.020(4) -0.010(4)
C15 0.026(4) 0.031(5) 0.066(6) -0.005(4) -0.011(4) -0.011(4)
C16 0.021(4) 0.046(5) 0.057(6) -0.007(4) -0.014(4) -0.012(4)
C17 0.037(5) 0.048(6) 0.058(6) -0.012(5) -0.030(5) -0.008(4)
C18 0.024(4) 0.049(5) 0.030(4) -0.005(4) -0.007(3) -0.011(4)
C19 0.021(4) 0.032(4) 0.026(4) -0.006(3) -0.010(3) -0.009(3)
C20 0.023(4) 0.052(6) 0.043(5) -0.014(4) -0.015(4) -0.006(4)
C21 0.029(5) 0.055(6) 0.058(6) -0.016(5) -0.025(4) -0.003(4)
C22 0.055(6) 0.053(6) 0.042(5) -0.001(5) -0.033(5) -0.015(5)
C23 0.051(6) 0.074(7) 0.029(4) -0.009(5) -0.015(4) -0.022(5)
C24 0.027(4) 0.038(5) 0.036(4) 0.000(4) -0.012(3) -0.012(4)
C25 0.032(4) 0.046(5) 0.019(4) -0.001(3) -0.007(3) -0.022(4)
C26 0.037(5) 0.053(6) 0.042(5) 0.001(4) -0.007(4) -0.024(4)
C27 0.053(6) 0.062(7) 0.046(5) 0.001(5) -0.012(5) -0.040(5)
C28 0.038(5) 0.068(7) 0.036(5) 0.004(5) -0.013(4) -0.031(5)
C29 0.027(4) 0.052(6) 0.041(5) 0.002(4) -0.012(4) -0.012(4)
C30 0.034(5) 0.051(6) 0.033(4) 0.002(4) -0.011(4) -0.023(4)
C31 0.019(4) 0.028(4) 0.031(4) -0.007(3) -0.003(3) 0.002(3)
C32 0.031(4) 0.034(5) 0.033(4) 0.000(4) -0.007(4) -0.008(4)
C33 0.048(6) 0.036(5) 0.052(6) 0.000(4) 0.001(5) -0.015(4)
C34 0.049(6) 0.058(7) 0.040(5) 0.019(5) -0.009(5) -0.016(5)
C35 0.028(5) 0.078(8) 0.038(5) 0.016(5) -0.011(4) -0.006(5)
C36 0.040(5) 0.055(6) 0.031(4) 0.004(4) -0.015(4) -0.011(4)
C37 0.027(4) 0.037(5) 0.040(5) -0.017(4) -0.001(4) -0.010(4)
C38 0.041(5) 0.030(5) 0.042(5) -0.007(4) -0.002(4) -0.006(4)
C39 0.045(6) 0.032(5) 0.066(7) -0.005(5) -0.007(5) -0.003(4)
C40 0.067(8) 0.041(6) 0.091(9) -0.025(6) -0.015(7) -0.001(5)
C41 0.071(8) 0.064(8) 0.077(8) -0.040(7) -0.018(6) -0.018(6)
C42 0.047(6) 0.059(7) 0.052(6) -0.030(5) -0.006(5) -0.012(5)
C43 0.015(3) 0.027(4) 0.029(4) -0.009(3) -0.005(3) -0.003(3)
C44 0.035(5) 0.030(5) 0.038(5) -0.006(4) -0.016(4) -0.001(4)
C45 0.045(5) 0.028(5) 0.048(5) -0.013(4) -0.022(4) 0.014(4)
C46 0.030(4) 0.046(5) 0.045(5) -0.026(4) -0.009(4) 0.006(4)
C47 0.037(5) 0.042(5) 0.026(4) -0.013(4) -0.005(4) -0.002(4)
C48 0.026(4) 0.032(5) 0.032(4) -0.007(4) -0.011(3) 0.006(3)
C49 0.026(4) 0.045(5) 0.020(4) 0.008(4) -0.007(3) -0.007(4)
C50 0.035(5) 0.043(5) 0.025(4) 0.000(4) -0.006(4) -0.008(4)
C51 0.043(5) 0.040(5) 0.031(4) 0.003(4) -0.003(4) -0.014(4)
C52 0.064(7) 0.040(5) 0.032(5) 0.009(4) -0.007(5) -0.018(5)
C53 0.064(7) 0.087(8) 0.028(5) 0.028(5) -0.025(5) -0.028(6)
C54 0.059(6) 0.078(8) 0.032(5) 0.012(5) -0.023(5) -0.032(6)
C55 0.036(5) 0.035(5) 0.046(5) 0.002(4) -0.004(4) -0.022(4)
C56 0.064(7) 0.045(6) 0.045(5) 0.005(4) -0.004(5) -0.034(5)
C57 0.082(8) 0.062(7) 0.046(6) 0.020(5) -0.004(6) -0.029(7)
C58 0.054(7) 0.069(8) 0.111(11) 0.016(8) 0.008(7) -0.038(7)
C59 0.059(8) 0.065(8) 0.130(12) 0.011(8) -0.015(8) -0.046(7)
C60 0.033(5) 0.058(7) 0.095(9) -0.002(6) -0.019(5) -0.019(5)
C61 0.036(6) 0.046(6) 0.106(9) -0.032(6) -0.015(6) -0.008(5)
C62 0.036(9) 0.055(10) 0.105(19) -0.017(13) -0.012(12) -0.006(7)
C63 0.031(8) 0.055(11) 0.19(3) -0.066(14) -0.028(12) 0.017(7)
C64 0.043(11) 0.086(17) 0.20(3) -0.10(2) 0.005(13) -0.006(10)
C65 0.034(8) 0.095(15) 0.097(15) -0.051(13) 0.004(8) -0.016(9)
C66 0.040(8) 0.045(10) 0.080(12) -0.016(9) -0.004(8) -0.007(7)
C72 0.021(4) 0.030(4) 0.034(4) -0.002(3) -0.009(3) -0.012(3)
C73 0.026(4) 0.037(5) 0.028(4) -0.007(4) -0.010(3) -0.003(3)
C74 0.025(4) 0.042(5) 0.039(5) -0.004(4) -0.017(4) -0.003(4)
C75 0.044(5) 0.036(5) 0.025(4) -0.005(4) -0.017(4) -0.007(4)
C76 0.032(5) 0.062(6) 0.024(4) -0.007(4) -0.005(3) -0.017(4)
C77 0.017(4) 0.049(5) 0.033(4) -0.008(4) -0.004(3) -0.005(4)
C78 0.024(4) 0.028(4) 0.034(4) 0.000(3) -0.007(3) -0.015(3)
C79 0.029(4) 0.038(5) 0.043(5) 0.000(4) -0.014(4) -0.014(4)
C80 0.029(5) 0.047(6) 0.059(6) -0.006(5) -0.008(4) -0.018(4)
C81 0.047(6) 0.061(6) 0.046(5) -0.002(5) 0.003(4) -0.039(5)
C82 0.039(5) 0.051(6) 0.028(4) 0.004(4) -0.010(4) -0.018(4)
C83 0.032(5) 0.046(5) 0.040(5) 0.002(4) -0.012(4) -0.016(4)
C84 0.021(4) 0.039(5) 0.016(3) -0.003(3) -0.005(3) -0.012(3)
C85 0.027(4) 0.034(5) 0.042(5) -0.006(4) 0.001(4) -0.009(4)
C86 0.029(4) 0.047(5) 0.049(5) 0.000(4) -0.006(4) -0.024(4)
C87 0.025(4) 0.060(6) 0.041(5) -0.010(4) -0.014(4) -0.015(4)
C88 0.027(4) 0.050(5) 0.030(4) -0.003(4) -0.007(3) -0.012(4)
C89 0.031(4) 0.034(5) 0.026(4) 0.002(3) -0.007(3) -0.011(4)
C90 0.029(4) 0.043(5) 0.036(4) -0.017(4) -0.008(3) -0.013(4)
C91 0.049(6) 0.073(7) 0.054(6) -0.005(5) -0.021(5) -0.038(5)
C92 0.058(7) 0.088(9) 0.062(7) -0.004(6) -0.031(6) -0.033(6)
C93 0.050(6) 0.062(7) 0.078(8) -0.034(6) -0.026(6) -0.018(5)
C94 0.059(7) 0.099(9) 0.062(7) -0.035(7) 0.001(6) -0.050(7)
C95 0.073(7) 0.072(7) 0.043(5) -0.016(5) -0.009(5) -0.047(6)
C96 0.025(4) 0.026(4) 0.034(4) -0.007(3) -0.011(3) -0.005(3)
C97 0.025(4) 0.035(5) 0.033(4) -0.004(4) -0.015(3) -0.004(3)
C98 0.032(5) 0.057(6) 0.043(5) -0.015(5) -0.015(4) -0.005(4)
C99 0.029(5) 0.060(6) 0.057(6) -0.013(5) -0.014(4) -0.020(4)
C100 0.029(4) 0.056(6) 0.040(5) -0.004(4) -0.008(4) -0.017(4)
C101 0.025(4) 0.049(5) 0.036(5) 0.002(4) -0.009(4) -0.014(4)
C102 0.049(5) 0.033(5) 0.022(4) 0.004(3) -0.014(4) -0.017(4)
C103 0.063(12) 0.156(19) 0.054(10) 0.038(11) -0.030(10) -0.072(14)
C104 0.057(13) 0.24(3) 0.045(10) 0.029(14) -0.024(10) -0.080(16)
C105 0.072(8) 0.074(8) 0.055(6) 0.002(6) -0.052(6) -0.016(6)
C106 0.147(17) 0.062(11) 0.058(9) 0.034(9) -0.075(11) -0.068(13)
C107 0.097(14) 0.098(14) 0.049(8) 0.029(9) -0.046(9) -0.082(13)
C112 0.025(6) 0.026(6) 0.024(5) -0.013(5) -0.011(5) 0.009(5)
C113 0.079(11) 0.046(9) 0.089(12) -0.035(8) -0.019(9) -0.011(8)
C114 0.130(17) 0.069(12) 0.099(14) -0.025(11) -0.055(13) -0.031(11)
C115 0.072(11) 0.065(13) 0.083(13) -0.056(11) -0.035(9) 0.010(10)
C116 0.060(11) 0.121(17) 0.082(13) -0.068(13) -0.017(10) -0.008(11)
C117 0.075(11) 0.088(12) 0.048(8) -0.043(8) -0.019(7) -0.004(9)
C121 0.024(16) 0.021(17) 0.029(17) -0.004(14) 0.004(13) -0.012(14)
C124 0.041(8) 0.041(8) 0.107(13) -0.026(8) -0.023(8) 0.009(6)
C125 0.088(12) 0.052(9) 0.083(11) -0.008(8) -0.034(10) -0.029(9)
C126 0.092(14) 0.084(13) 0.107(14) -0.003(11) -0.052(12) -0.033(11)
C127 0.087(14) 0.111(17) 0.119(15) -0.011(13) -0.031(10) -0.020(12)
C128 0.066(11) 0.081(13) 0.125(15) -0.004(12) -0.027(10) -0.012(10)
C129 0.058(11) 0.061(11) 0.129(17) -0.036(11) 0.011(11) 0.000(8)
C130 0.093(12) 0.048(9) 0.047(8) -0.009(7) -0.006(8) 0.000(8)
O1 0.064(5) 0.072(6) 0.105(7) -0.019(6) -0.013(5) -0.020(5)
C131 0.061(8) 0.078(9) 0.092(10) -0.026(7) 0.010(7) -0.036(7)
C132 0.074(9) 0.087(10) 0.084(9) -0.015(8) -0.016(7) -0.035(7)
N1 0.050(5) 0.074(7) 0.069(6) -0.030(5) -0.021(5) -0.011(5)
C133 0.049(7) 0.075(8) 0.096(9) -0.028(7) -0.025(6) -0.002(6)
C134 0.056(7) 0.094(10) 0.107(10) -0.012(8) -0.037(7) -0.028(7)
C135 0.044(7) 0.078(9) 0.122(12) 0.004(8) -0.035(7) -0.004(6)
C136 0.043(6) 0.083(9) 0.101(10) -0.009(8) -0.033(7) -0.013(6)
C137 0.059(8) 0.094(10) 0.100(10) -0.007(8) -0.036(7) -0.027(7)
C138 0.066(8) 0.105(11) 0.083(9) -0.006(8) -0.029(7) -0.041(8)
C139 0.050(7) 0.101(10) 0.103(10) 0.006(8) -0.026(7) -0.040(7)
C140 0.070(9) 0.175(16) 0.066(8) -0.050(10) -0.008(7) -0.041(10)
C141 0.059(7) 0.084(9) 0.077(8) -0.037(7) -0.027(6) -0.009(7)
C142 0.071(8) 0.088(10) 0.079(8) -0.031(7) -0.034(7) -0.021(7)
C143 0.125(12) 0.098(11) 0.076(9) -0.004(8) -0.064(9) -0.028(9)
C144 0.091(11) 0.128(13) 0.093(10) -0.037(10) -0.048(9) 0.000(9)
C145 0.060(8) 0.092(10) 0.092(10) -0.042(8) -0.013(7) -0.012(7)
C146 0.082(9) 0.094(10) 0.085(9) -0.033(8) -0.027(8) -0.013(8)
C147 0.090(10) 0.098(11) 0.088(10) -0.033(9) -0.046(8) 0.004(8)
C148 0.085(10) 0.120(13) 0.113(11) -0.052(10) -0.058(9) 0.007(9)
C149 0.075(8) 0.058(7) 0.086(9) -0.031(7) -0.034(7) 0.000(6)
C150 0.131(13) 0.065(9) 0.128(12) -0.036(9) -0.089(11) 0.004(8)
C151 0.141(13) 0.054(8) 0.096(10) -0.013(7) -0.069(10) -0.025(8)
C152 0.212(19) 0.074(10) 0.109(12) -0.016(9) -0.109(13) -0.014(11)
C153 0.116(11) 0.078(9) 0.072(8) -0.039(7) -0.044(8) 0.010(8)
C154 0.161(17) 0.149(17) 0.145(16) -0.084(14) -0.088(13) 0.020(13)
C155 0.106(15) 0.44(4) 0.23(2) -0.26(3) -0.088(16) 0.09(2)
C156 0.063(8) 0.130(13) 0.105(11) -0.050(10) -0.016(8) -0.027(8)
C157 0.068(8) 0.069(8) 0.080(8) -0.041(7) -0.028(6) -0.011(6)
C158 0.133(15) 0.088(12) 0.111(13) -0.032(10) 0.033(11) -0.015(11)
C159 0.055(7) 0.063(8) 0.116(11) -0.027(8) -0.026(7) -0.010(6)
C160 0.074(13) 0.41(4) 0.135(18) -0.11(2) -0.041(12) 0.055(18)
C161 0.100(12) 0.137(15) 0.097(11) -0.031(10) -0.025(9) -0.054(11)
C162 0.106(11) 0.176(18) 0.089(11) -0.010(12) -0.037(10) -0.041(12)
C163 0.100(12) 0.36(3) 0.100(13) -0.030(18) -0.040(11) -0.080(17)
C164 0.141(16) 0.19(2) 0.080(11) 0.017(12) -0.036(11) -0.079(15)

loop_
_atom_type_symbol
_atom_type_description
_atom_type_scat_dispersion_real
_atom_type_scat_dispersion_imag
_atom_type_scat_source
C C 0.0033 0.0016 'International Tables Vol C Tables 4.2.6.8 and 6.1.1.4'
H H 0.0000 0.0000 'International Tables Vol C Tables 4.2.6.8 and 6.1.1.4'
Au Au -2.0133 8.8022 'International Tables Vol C Tables 4.2.6.8 and 6.1.1.4'
N N 0.0061 0.0033 'International Tables Vol C Tables 4.2.6.8 and 6.1.1.4'
O O 0.0106 0.0060 'International Tables Vol C Tables 4.2.6.8 and 6.1.1.4'
S S 0.1246 0.1234 'International Tables Vol C Tables 4.2.6.8 and 6.1.1.4'

loop_
_geom_angle_atom_site_label_1
_geom_angle_atom_site_label_2
_geom_angle_atom_site_label_3
_geom_angle
_geom_angle_site_symmetry_1
_geom_angle_site_symmetry_3
_geom_angle_publ_flag
Au2 Au1 Au4 61.917(10) . . ?
Au2 Au1 Au8 115.210(12) . . ?
Au2 Au1 Au11 116.132(12) . . ?
Au3 Au1 Au2 61.750(10) . . ?
Au3 Au1 Au4 64.496(10) . . ?
Au3 Au1 Au5 117.053(12) . . ?
Au3 Au1 Au6 115.634(11) . . ?
Au3 Au1 Au8 63.549(9) . . ?
Au3 Au1 Au9 114.710(12) . . ?
Au3 Au1 Au10 178.785(13) . . ?
Au3 Au1 Au11 117.164(12) . . ?
Au3 Au1 Au12 63.885(10) . . ?
Au4 Au1 Au8 65.051(9) . . ?
Au4 Au1 Au11 176.851(12) . . ?
Au5 Au1 Au2 63.773(10) . . ?
Au5 Au1 Au4 63.656(10) . . ?
Au5 Au1 Au6 60.990(10) . . ?
Au5 Au1 Au8 119.009(12) . . ?
Au5 Au1 Au9 64.660(10) . . ?
Au5 Au1 Au10 63.963(10) . . ?
Au5 Au1 Au11 113.390(12) . . ?
Au5 Au1 Au12 178.735(13) . . ?
Au6 Au1 Au2 63.969(10) . . ?
Au6 Au1 Au4 114.450(12) . . ?
Au6 Au1 Au8 179.141(13) . . ?
Au6 Au1 Au10 65.357(9) . . ?
Au6 Au1 Au11 62.503(10) . . ?
Au7 Au1 Au2 65.147(10) . . ?
Au7 Au1 Au3 64.009(10) . . ?
Au7 Au1 Au4 118.302(12) . . ?
Au7 Au1 Au5 116.111(12) . . ?
Au7 Au1 Au6 63.623(10) . . ?
Au7 Au1 Au8 115.902(11) . . ?
Au7 Au1 Au9 178.667(13) . . ?
Au7 Au1 Au10 116.319(12) . . ?
Au7 Au1 Au11 61.547(10) . . ?
Au7 Au1 Au12 64.983(10) . . ?
Au7 Au1 Au13 115.589(13) . . ?
Au9 Au1 Au2 114.739(13) . . ?
Au9 Au1 Au4 60.890(10) . . ?
Au9 Au1 Au6 117.606(11) . . ?
Au9 Au1 Au8 62.862(9) . . ?
Au9 Au1 Au10 64.953(9) . . ?
Au9 Au1 Au11 119.326(12) . . ?
Au10 Au1 Au2 119.465(12) . . ?
Au10 Au1 Au4 115.899(12) . . ?
Au10 Au1 Au8 115.463(11) . . ?
Au10 Au1 Au11 62.502(10) . . ?
Au11 Au1 Au8 118.007(12) . . ?
Au12 Au1 Au2 117.473(12) . . ?
Au12 Au1 Au4 116.558(12) . . ?
Au12 Au1 Au6 119.569(12) . . ?
Au12 Au1 Au8 60.451(10) . . ?
Au12 Au1 Au9 114.260(12) . . ?
Au12 Au1 Au10 115.088(12) . . ?
Au12 Au1 Au11 66.421(10) . . ?
Au13 Au1 Au2 179.024(14) . . ?
Au13 Au1 Au3 117.858(12) . . ?
Au13 Au1 Au4 117.117(12) . . ?
Au13 Au1 Au5 116.063(12) . . ?
Au13 Au1 Au6 116.870(12) . . ?
Au13 Au1 Au8 63.953(10) . . ?
Au13 Au1 Au9 64.509(10) . . ?
Au13 Au1 Au10 60.927(10) . . ?
Au13 Au1 Au11 64.841(10) . . ?
Au13 Au1 Au12 62.687(10) . . ?
Au1 Au2 Au3 58.875(9) . . ?
Au1 Au2 Au4 59.222(9) . . ?
Au1 Au2 Au5 57.882(9) . . ?
Au1 Au2 Au6 57.940(9) . . ?
Au1 Au2 Au7 57.130(9) . . ?
Au1 Au2 Au14 112.28(3) . . ?
Au1 Au2 Au15 111.7(2) . . ?
Au1 Au2 Au16 108.694(11) . . ?
Au1 Au2 Au17 107.91(10) . . ?
Au1 Au2 Au18 109.04(10) . . ?
Au3 Au2 Au4 62.541(10) . . ?
Au3 Au2 Au5 109.535(11) . . ?
Au3 Au2 Au6 108.212(12) . . ?
Au3 Au2 Au7 60.278(9) . . ?
Au3 Au2 Au14 61.31(4) . . ?
Au3 Au2 Au15 63.0(3) . . ?
Au3 Au2 Au16 167.112(13) . . ?
Au3 Au2 Au17 64.15(10) . . ?
Au3 Au2 Au18 64.25(7) . . ?
Au4 Au2 Au5 60.739(9) . . ?
Au4 Au2 Au6 107.355(11) . . ?
Au4 Au2 Au7 109.147(11) . . ?
Au4 Au2 Au14 67.26(4) . . ?
Au4 Au2 Au15 64.4(3) . . ?
Au4 Au2 Au16 115.631(12) . . ?
Au4 Au2 Au17 122.40(10) . . ?
Au4 Au2 Au18 121.79(8) . . ?
Au5 Au2 Au6 57.224(9) . . ?
Au5 Au2 Au7 104.975(11) . . ?
Au5 Au2 Au14 122.83(5) . . ?
Au5 Au2 Au15 119.0(4) . . ?
Au5 Au2 Au16 61.726(9) . . ?
Au5 Au2 Au17 163.05(10) . . ?
Au5 Au2 Au18 164.64(12) . . ?
Au6 Au2 Au7 59.008(9) . . ?
Au6 Au2 Au14 169.40(3) . . ?
Au6 Au2 Au15 169.7(2) . . ?
Au6 Au2 Au16 59.411(9) . . ?
Au6 Au2 Au17 108.42(10) . . ?
Au6 Au2 Au18 110.02(13) . . ?
Au7 Au2 Au14 113.18(5) . . ?
Au7 Au2 Au15 116.5(4) . . ?
Au7 Au2 Au16 111.210(11) . . ?
Au7 Au2 Au17 58.08(10) . . ?
Au7 Au2 Au18 59.67(12) . . ?
Au14 Au2 Au16 130.92(4) . . ?
Au14 Au2 Au18 67.89(13) . . ?
Au15 Au2 Au17 73.4(4) . . ?
Au16 Au2 Au15 128.9(3) . . ?
Au16 Au2 Au17 121.19(10) . . ?
Au16 Au2 Au18 121.48(8) . . ?
S1 Au2 Au1 151.83(5) . . ?
S1 Au2 Au3 144.04(5) . . ?
S1 Au2 Au4 137.31(5) . . ?
S1 Au2 Au5 106.23(5) . . ?
S1 Au2 Au6 94.07(5) . . ?
S1 Au2 Au7 113.54(5) . . ?
S1 Au2 Au14 95.87(5) . . ?
S1 Au2 Au15 96.3(2) . . ?
S1 Au2 Au16 46.58(4) . . ?
S1 Au2 Au17 82.40(11) . . ?
S1 Au2 Au18 81.93(9) . . ?
Au1 Au3 Au2 59.375(9) . . ?
Au1 Au3 Au4 58.161(9) . . ?
Au1 Au3 Au7 57.932(9) . . ?
Au1 Au3 Au8 58.772(9) . . ?
Au1 Au3 Au12 58.116(9) . . ?
Au1 Au3 Au14 113.48(3) . . ?
Au1 Au3 Au15 113.7(2) . . ?
Au1 Au3 Au17 108.38(10) . . ?
Au1 Au3 Au18 108.82(8) . . ?
Au1 Au3 Au25 110.224(11) . . ?
Au2 Au3 Au4 59.056(9) . . ?
Au2 Au3 Au7 62.192(10) . . ?
Au2 Au3 Au8 109.270(11) . . ?
Au2 Au3 Au12 110.460(11) . . ?
Au2 Au3 Au14 62.21(4) . . ?
Au2 Au3 Au15 64.9(3) . . ?
Au2 Au3 Au17 64.29(10) . . ?
Au2 Au3 Au18 63.47(9) . . ?
Au2 Au3 Au25 168.721(12) . . ?
Au4 Au3 Au14 66.37(3) . . ?
Au4 Au3 Au15 64.0(3) . . ?
Au4 Au3 Au17 119.34(11) . . ?
Au4 Au3 Au18 117.93(12) . . ?
Au4 Au3 Au25 112.688(11) . . ?
Au7 Au3 Au4 107.943(11) . . ?
Au7 Au3 Au8 107.089(11) . . ?
Au7 Au3 Au14 115.55(6) . . ?
Au7 Au3 Au15 119.8(4) . . ?
Au7 Au3 Au17 58.59(10) . . ?
Au7 Au3 Au18 59.91(11) . . ?
Au7 Au3 Au25 117.464(12) . . ?
Au8 Au3 Au4 61.296(9) . . ?
Au8 Au3 Au14 119.87(5) . . ?
Au8 Au3 Au15 115.8(4) . . ?
Au8 Au3 Au17 165.62(10) . . ?
Au8 Au3 Au18 166.72(10) . . ?
Au8 Au3 Au25 59.584(9) . . ?
Au12 Au3 Au4 106.739(11) . . ?
Au12 Au3 Au7 60.956(10) . . ?
Au12 Au3 Au8 57.167(9) . . ?
Au12 Au3 Au14 171.59(3) . . ?
Au12 Au3 Au15 170.8(3) . . ?
Au12 Au3 Au17 111.66(10) . . ?
Au12 Au3 Au18 113.45(13) . . ?
Au12 Au3 Au25 63.013(9) . . ?
Au14 Au3 Au18 67.89(15) . . ?
Au14 Au3 Au25 123.43(5) . . ?
Au15 Au3 Au17 74.2(4) . . ?
Au15 Au3 Au25 120.1(3) . . ?
Au17 Au3 Au25 126.05(10) . . ?
Au18 Au3 Au25 127.01(10) . . ?
S6 Au3 Au1 153.74(4) . . ?
S6 Au3 Au2 144.29(5) . . ?
S6 Au3 Au4 117.58(5) . . ?
S6 Au3 Au7 134.46(5) . . ?
S6 Au3 Au8 95.71(4) . . ?
S6 Au3 Au12 104.43(5) . . ?
S6 Au3 Au14 83.46(6) . . ?
S6 Au3 Au15 81.6(3) . . ?
S6 Au3 Au17 96.10(11) . . ?
S6 Au3 Au18 95.95(9) . . ?
S6 Au3 Au25 44.89(4) . . ?
Au1 Au4 Au2 58.861(9) . . ?
Au1 Au4 Au3 57.343(9) . . ?
Au1 Au4 Au5 57.765(9) . . ?
Au1 Au4 Au8 57.601(9) . . ?
Au1 Au4 Au9 59.193(9) . . ?
Au1 Au4 Au14 105.24(7) . . ?
Au1 Au4 Au15 111.0(5) . . ?
Au1 Au4 Au19 108.492(11) . . ?
Au1 Au4 Au22 110.786(11) . . ?
Au2 Au4 Au3 58.403(9) . . ?
Au2 Au4 Au5 60.712(9) . . ?
Au2 Au4 Au8 106.686(12) . . ?
Au2 Au4 Au14 58.62(6) . . ?
Au2 Au4 Au15 63.7(5) . . ?
Au2 Au4 Au19 115.156(11) . . ?
Au2 Au4 Au22 168.938(13) . . ?
Au3 Au4 Au8 58.782(9) . . ?
Au3 Au4 Au14 57.25(5) . . ?
Au3 Au4 Au15 61.7(5) . . ?
Au3 Au4 Au19 165.800(12) . . ?
Au3 Au4 Au22 113.712(11) . . ?
Au5 Au4 Au3 106.312(11) . . ?
Au5 Au4 Au8 107.759(11) . . ?
Au5 Au4 Au14 114.96(5) . . ?
Au5 Au4 Au15 118.4(4) . . ?
Au5 Au4 Au19 61.274(9) . . ?
Au5 Au4 Au22 118.617(11) . . ?
Au8 Au4 Au14 109.74(4) . . ?
Au8 Au4 Au15 111.7(3) . . ?
Au8 Au4 Au19 116.275(11) . . ?
Au8 Au4 Au22 62.501(9) . . ?
Au9 Au4 Au2 110.652(11) . . ?
Au9 Au4 Au3 107.402(12) . . ?
Au9 Au4 Au5 61.967(9) . . ?
Au9 Au4 Au8 59.727(9) . . ?
Au9 Au4 Au14 163.90(6) . . ?
Au9 Au4 Au15 169.0(5) . . ?
Au9 Au4 Au19 61.570(10) . . ?
Au9 Au4 Au22 62.753(9) . . ?
Au19 Au4 Au14 132.54(4) . . ?
Au19 Au4 Au15 129.0(4) . . ?
Au22 Au4 Au14 125.48(5) . . ?
Au22 Au4 Au15 121.0(4) . . ?
Au22 Au4 Au19 70.532(9) . . ?
S7 Au4 Au1 147.56(5) . . ?
S7 Au4 Au2 101.68(4) . . ?
S7 Au4 Au3 90.67(5) . . ?
S7 Au4 Au5 139.04(5) . . ?
S7 Au4 Au8 112.88(5) . . ?
S7 Au4 Au9 147.62(5) . . ?
S7 Au4 Au14 45.44(8) . . ?
S7 Au4 Au15 39.7(5) . . ?
S7 Au4 Au19 103.31(5) . . ?
S7 Au4 Au22 85.56(4) . . ?
Au1 Au5 Au2 58.345(9) . . ?
Au1 Au5 Au4 58.579(9) . . ?
Au1 Au5 Au6 59.670(10) . . ?
Au1 Au5 Au9 57.733(9) . . ?
Au1 Au5 Au10 58.243(9) . . ?
Au1 Au5 Au16 109.833(12) . . ?
Au1 Au5 Au19 110.356(11) . . ?
Au1 Au5 Au20 111.494(12) . . ?
Au2 Au5 Au4 58.549(9) . . ?
Au2 Au5 Au9 105.026(11) . . ?
Au2 Au5 Au10 109.858(12) . . ?
Au2 Au5 Au16 62.667(9) . . ?
Au2 Au5 Au19 114.564(11) . . ?
Au2 Au5 Au20 118.755(11) . . ?
Au4 Au5 Au9 57.144(9) . . ?
Au4 Au5 Au10 107.143(11) . . ?
Au4 Au5 Au16 114.549(11) . . ?
Au4 Au5 Au19 62.747(9) . . ?
Au4 Au5 Au20 169.994(13) . . ?
Au6 Au5 Au2 61.621(9) . . ?
Au6 Au5 Au4 109.147(11) . . ?
Au6 Au5 Au9 110.484(12) . . ?
Au6 Au5 Au10 62.845(10) . . ?
Au6 Au5 Au16 61.007(10) . . ?
Au6 Au5 Au19 170.021(12) . . ?
Au6 Au5 Au20 63.404(9) . . ?
Au9 Au5 Au16 167.013(12) . . ?
Au9 Au5 Au19 60.670(9) . . ?
Au9 Au5 Au20 117.752(11) . . ?
Au10 Au5 Au9 60.693(9) . . ?
Au10 Au5 Au16 117.763(12) . . ?
Au10 Au5 Au19 112.665(11) . . ?
Au10 Au5 Au20 63.923(10) . . ?
Au16 Au5 Au20 68.661(10) . . ?
Au19 Au5 Au16 126.712(12) . . ?
Au19 Au5 Au20 123.813(11) . . ?
S8 Au5 Au1 153.41(4) . . ?
S8 Au5 Au2 138.34(4) . . ?
S8 Au5 Au4 108.41(4) . . ?
S8 Au5 Au6 141.76(4) . . ?
S8 Au5 Au9 95.69(4) . . ?
S8 Au5 Au10 111.79(4) . . ?
S8 Au5 Au16 96.62(4) . . ?
S8 Au5 Au19 47.54(4) . . ?
S8 Au5 Au20 80.03(4) . . ?
Au1 Au6 Au2 58.090(9) . . ?
Au1 Au6 Au5 59.339(9) . . ?
Au1 Au6 Au7 57.959(9) . . ?
Au1 Au6 Au10 57.388(9) . . ?
Au1 Au6 Au11 59.087(10) . . ?
Au1 Au6 Au16 112.511(12) . . ?
Au1 Au6 Au20 111.177(11) . . ?
Au1 Au6 Au21 107.986(11) . . ?
Au2 Au6 Au10 107.817(11) . . ?
Au2 Au6 Au16 63.770(10) . . ?
Au2 Au6 Au20 118.286(12) . . ?
Au2 Au6 Au21 115.419(11) . . ?
Au5 Au6 Au2 61.156(9) . . ?
Au5 Au6 Au7 109.851(11) . . ?
Au5 Au6 Au10 60.617(9) . . ?
Au5 Au6 Au11 109.191(12) . . ?
Au5 Au6 Au16 64.635(10) . . ?
Au5 Au6 Au20 63.335(10) . . ?
Au5 Au6 Au21 167.157(12) . . ?
Au7 Au6 Au2 61.195(10) . . ?
Au7 Au6 Au10 105.384(11) . . ?
Au7 Au6 Au16 116.842(12) . . ?
Au7 Au6 Au20 168.360(12) . . ?
Au7 Au6 Au21 60.486(9) . . ?
Au10 Au6 Au16 119.004(12) . . ?
Au10 Au6 Au20 63.229(9) . . ?
Au10 Au6 Au21 111.983(12) . . ?
Au11 Au6 Au2 108.423(11) . . ?
Au11 Au6 Au7 58.611(10) . . ?
Au11 Au6 Au10 58.790(9) . . ?
Au11 Au6 Au16 171.497(12) . . ?
Au11 Au6 Au20 113.350(12) . . ?
Au11 Au6 Au21 59.103(9) . . ?
Au16 Au6 Au20 69.886(10) . . ?
Au16 Au6 Au21 126.335(12) . . ?
Au20 Au6 Au21 124.476(11) . . ?
S4 Au6 Au1 152.51(5) . . ?
S4 Au6 Au2 121.09(5) . . ?
S4 Au6 Au5 147.51(5) . . ?
S4 Au6 Au7 96.37(5) . . ?
S4 Au6 Au10 131.04(5) . . ?
S4 Au6 Au11 100.64(5) . . ?
S4 Au6 Au16 86.80(5) . . ?
S4 Au6 Au20 93.44(5) . . ?
S4 Au6 Au21 45.33(5) . . ?
Au1 Au7 Au2 57.722(9) . . ?
Au1 Au7 Au3 58.059(9) . . ?
Au1 Au7 Au6 58.418(10) . . ?
Au1 Au7 Au11 59.810(10) . . ?
Au1 Au7 Au12 57.628(9) . . ?
Au1 Au7 Au17 115.04(11) . . ?
Au1 Au7 Au18 113.24(13) . . ?
Au1 Au7 Au21 112.001(11) . . ?
Au1 Au7 Au23 111.16(3) . . ?
Au1 Au7 Au24 106.7(5) . . ?
Au2 Au7 Au17 65.73(11) . . ?
Au2 Au7 Au18 63.94(13) . . ?
Au2 Au7 Au21 118.120(11) . . ?
Au2 Au7 Au23 167.15(2) . . ?
Au2 Au7 Au24 164.4(5) . . ?
Au3 Au7 Au2 57.530(9) . . ?
Au3 Au7 Au12 59.503(9) . . ?
Au3 Au7 Au17 66.29(11) . . ?
Au3 Au7 Au18 65.04(11) . . ?
Au3 Au7 Au21 170.049(12) . . ?
Au3 Au7 Au23 112.10(5) . . ?
Au3 Au7 Au24 115.8(2) . . ?
Au6 Au7 Au2 59.797(9) . . ?
Au6 Au7 Au3 106.623(12) . . ?
Au6 Au7 Au12 108.872(11) . . ?
Au6 Au7 Au17 115.47(11) . . ?
Au6 Au7 Au18 114.28(11) . . ?
Au6 Au7 Au21 64.942(10) . . ?
Au6 Au7 Au23 121.90(7) . . ?
Au6 Au7 Au24 114.1(6) . . ?
Au11 Au7 Au2 108.562(11) . . ?
Au11 Au7 Au3 110.577(11) . . ?
Au11 Au7 Au6 60.192(10) . . ?
Au11 Au7 Au12 63.183(9) . . ?
Au11 Au7 Au17 174.27(11) . . ?
Au11 Au7 Au18 172.43(14) . . ?
Au11 Au7 Au21 61.159(9) . . ?
Au11 Au7 Au23 66.40(6) . . ?
Au11 Au7 Au24 58.8(6) . . ?
Au12 Au7 Au2 105.608(11) . . ?
Au12 Au7 Au17 116.98(11) . . ?
Au12 Au7 Au18 116.63(8) . . ?
Au12 Au7 Au21 116.891(12) . . ?
Au12 Au7 Au23 61.55(2) . . ?
Au12 Au7 Au24 61.4(2) . . ?
Au17 Au7 Au21 121.40(11) . . ?
Au17 Au7 Au24 126.7(6) . . ?
Au18 Au7 Au21 122.46(10) . . ?
Au21 Au7 Au24 65.8(3) . . ?
Au23 Au7 Au18 120.65(14) . . ?
Au23 Au7 Au21 70.73(6) . . ?
S5 Au7 Au1 161.50(5) . . ?
S5 Au7 Au2 108.47(5) . . ?
S5 Au7 Au3 104.84(5) . . ?
S5 Au7 Au6 128.26(5) . . ?
S5 Au7 Au11 138.43(5) . . ?
S5 Au7 Au12 122.39(5) . . ?
S5 Au7 Au17 46.91(12) . . ?
S5 Au7 Au18 48.74(14) . . ?
S5 Au7 Au21 84.95(5) . . ?
S5 Au7 Au23 80.72(6) . . ?
S5 Au7 Au24 86.6(6) . . ?
Au1 Au8 Au3 57.679(9) . . ?
Au1 Au8 Au4 57.348(9) . . ?
Au1 Au8 Au9 58.089(9) . . ?
Au1 Au8 Au12 59.256(9) . . ?
Au1 Au8 Au13 57.424(9) . . ?
Au1 Au8 Au22 108.461(11) . . ?
Au1 Au8 Au25 114.535(11) . . ?
Au1 Au8 Au28 111.405(12) . . ?
Au3 Au8 Au4 59.922(9) . . ?
Au3 Au8 Au13 107.395(11) . . ?
Au3 Au8 Au22 112.529(11) . . ?
Au3 Au8 Au25 65.707(9) . . ?
Au3 Au8 Au28 118.390(12) . . ?
Au4 Au8 Au22 60.003(9) . . ?
Au4 Au8 Au25 116.715(11) . . ?
Au4 Au8 Au28 168.336(12) . . ?
Au9 Au8 Au3 106.061(11) . . ?
Au9 Au8 Au4 56.927(9) . . ?
Au9 Au8 Au13 60.629(10) . . ?
Au9 Au8 Au22 60.920(9) . . ?
Au9 Au8 Au25 171.729(12) . . ?
Au9 Au8 Au28 115.835(12) . . ?
Au12 Au8 Au3 61.384(10) . . ?
Au12 Au8 Au4 108.980(11) . . ?
Au12 Au8 Au9 109.206(11) . . ?
Au12 Au8 Au13 60.015(9) . . ?
Au12 Au8 Au22 167.685(12) . . ?
Au12 Au8 Au25 66.733(10) . . ?
Au12 Au8 Au28 63.270(10) . . ?
Au13 Au8 Au4 105.535(11) . . ?
Au13 Au8 Au22 115.540(11) . . ?
Au13 Au8 Au25 119.869(12) . . ?
Au13 Au8 Au28 63.312(9) . . ?
Au25 Au8 Au22 121.967(11) . . ?
Au28 Au8 Au22 126.565(11) . . ?
Au28 Au8 Au25 69.432(10) . . ?
S12 Au8 Au1 154.35(5) . . ?
S12 Au8 Au3 130.77(4) . . ?
S12 Au8 Au4 103.29(5) . . ?
S12 Au8 Au9 97.99(4) . . ?
S12 Au8 Au12 145.64(5) . . ?
S12 Au8 Au13 121.83(4) . . ?
S12 Au8 Au22 46.65(5) . . ?
S12 Au8 Au25 88.55(4) . . ?
S12 Au8 Au28 86.37(5) . . ?
Au1 Au9 Au4 59.917(9) . . ?
Au1 Au9 Au5 57.607(9) . . ?
Au1 Au9 Au8 59.049(9) . . ?
Au1 Au9 Au10 57.681(9) . . ?
Au1 Au9 Au13 57.617(9) . . ?
Au1 Au9 Au19 111.328(12) . . ?
Au1 Au9 Au22 111.469(11) . . ?
Au1 Au9 Au26 111.555(12) . . ?
Au4 Au9 Au5 60.890(9) . . ?
Au4 Au9 Au8 63.346(10) . . ?
Au4 Au9 Au10 109.015(11) . . ?
Au4 Au9 Au13 110.358(11) . . ?
Au4 Au9 Au19 64.454(10) . . ?
Au4 Au9 Au22 62.886(9) . . ?
Au4 Au9 Au26 171.433(13) . . ?
Au5 Au9 Au10 59.266(9) . . ?
Au5 Au9 Au19 61.924(9) . . ?
Au5 Au9 Au22 117.784(12) . . ?
Au5 Au9 Au26 114.785(11) . . ?
Au8 Au9 Au5 109.687(11) . . ?
Au8 Au9 Au10 106.565(12) . . ?
Au8 Au9 Au13 60.372(9) . . ?
Au8 Au9 Au19 122.099(12) . . ?
Au8 Au9 Au22 63.658(9) . . ?
Au8 Au9 Au26 113.966(12) . . ?
Au10 Au9 Au19 112.524(11) . . ?
Au10 Au9 Au22 169.038(12) . . ?
Au10 Au9 Au26 63.321(9) . . ?
Au13 Au9 Au5 104.959(11) . . ?
Au13 Au9 Au10 56.538(9) . . ?
Au13 Au9 Au19 166.882(12) . . ?
Au13 Au9 Au22 117.739(11) . . ?
Au13 Au9 Au26 62.680(9) . . ?
Au19 Au9 Au22 71.640(10) . . ?
Au19 Au9 Au26 121.124(11) . . ?
Au22 Au9 Au26 124.114(11) . . ?
S14 Au9 Au1 158.82(4) . . ?
S14 Au9 Au4 140.89(5) . . ?
S14 Au9 Au5 122.84(4) . . ?
S14 Au9 Au8 127.34(4) . . ?
S14 Au9 Au10 103.01(4) . . ?
S14 Au9 Au13 105.77(5) . . ?
S14 Au9 Au19 83.02(5) . . ?
S14 Au9 Au22 87.43(4) . . ?
S14 Au9 Au26 47.54(4) . . ?
Au1 Au10 Au5 57.794(9) . . ?
Au1 Au10 Au6 57.255(9) . . ?
Au1 Au10 Au9 57.366(9) . . ?
Au1 Au10 Au11 59.017(9) . . ?
Au1 Au10 Au13 59.229(9) . . ?
Au1 Au10 Au20 108.747(11) . . ?
Au1 Au10 Au26 108.615(11) . . ?
Au1 Au10 Au27 110.560(12) . . ?
Au5 Au10 Au6 56.538(9) . . ?
Au5 Au10 Au9 60.041(9) . . ?
Au5 Au10 Au20 61.040(9) . . ?
Au5 Au10 Au26 112.716(11) . . ?
Au5 Au10 Au27 168.350(12) . . ?
Au6 Au10 Au20 60.485(9) . . ?
Au6 Au10 Au26 164.857(12) . . ?
Au6 Au10 Au27 118.445(12) . . ?
Au9 Au10 Au6 104.995(11) . . ?
Au9 Au10 Au20 114.652(12) . . ?
Au9 Au10 Au26 60.154(9) . . ?
Au9 Au10 Au27 115.396(11) . . ?
Au11 Au10 Au5 105.750(11) . . ?
Au11 Au10 Au6 58.722(9) . . ?
Au11 Au10 Au9 109.758(11) . . ?
Au11 Au10 Au20 110.953(11) . . ?
Au11 Au10 Au26 121.000(12) . . ?
Au11 Au10 Au27 64.747(10) . . ?
Au13 Au10 Au5 109.363(11) . . ?
Au13 Au10 Au6 108.587(11) . . ?
Au13 Au10 Au9 61.237(10) . . ?
Au13 Au10 Au11 62.990(10) . . ?
Au13 Au10 Au20 167.916(12) . . ?
Au13 Au10 Au26 62.929(10) . . ?
Au13 Au10 Au27 60.923(9) . . ?
Au26 Au10 Au20 126.315(11) . . ?
Au27 Au10 Au20 127.525(11) . . ?
Au27 Au10 Au26 69.784(10) . . ?
S9 Au10 Au1 154.21(5) . . ?
S9 Au10 Au5 102.46(5) . . ?
S9 Au10 Au6 98.80(5) . . ?
S9 Au10 Au9 130.63(5) . . ?
S9 Au10 Au11 119.58(5) . . ?
S9 Au10 Au13 145.93(5) . . ?
S9 Au10 Au20 45.87(5) . . ?
S9 Au10 Au26 93.96(5) . . ?
S9 Au10 Au27 88.52(5) . . ?
Au1 Au11 Au6 58.410(10) . . ?
Au1 Au11 Au7 58.643(9) . . ?
Au1 Au11 Au10 58.481(10) . . ?
Au1 Au11 Au12 56.374(9) . . ?
Au1 Au11 Au13 57.038(9) . . ?
Au1 Au11 Au21 113.310(12) . . ?
Au1 Au11 Au23 105.36(6) . . ?
Au1 Au11 Au24 113.2(6) . . ?
Au1 Au11 Au27 107.069(11) . . ?
Au6 Au11 Au10 62.489(10) . . ?
Au6 Au11 Au12 107.552(11) . . ?
Au6 Au11 Au13 106.981(12) . . ?
Au6 Au11 Au21 66.271(10) . . ?
Au6 Au11 Au23 116.97(4) . . ?
Au6 Au11 Au24 123.4(7) . . ?
Au6 Au11 Au27 118.319(12) . . ?
Au7 Au11 Au6 61.197(10) . . ?
Au7 Au11 Au10 110.312(12) . . ?
Au7 Au11 Au12 60.451(9) . . ?
Au7 Au11 Au13 106.745(11) . . ?
Au7 Au11 Au21 63.865(9) . . ?
Au7 Au11 Au23 60.01(5) . . ?
Au7 Au11 Au24 68.2(8) . . ?
Au7 Au11 Au27 164.550(12) . . ?
Au10 Au11 Au12 104.003(11) . . ?
Au10 Au11 Au13 57.149(9) . . ?
Au10 Au11 Au21 121.509(12) . . ?
Au10 Au11 Au23 162.44(5) . . ?
Au10 Au11 Au24 167.1(2) . . ?
Au10 Au11 Au27 60.858(9) . . ?
Au12 Au11 Au23 58.73(5) . . ?
Au12 Au11 Au24 63.8(4) . . ?
Au12 Au11 Au27 107.737(11) . . ?
Au13 Au11 Au12 57.009(9) . . ?
Au13 Au11 Au21 170.072(13) . . ?
Au13 Au11 Au23 109.55(3) . . ?
Au13 Au11 Au24 110.4(2) . . ?
Au13 Au11 Au27 57.976(9) . . ?
Au21 Au11 Au12 116.874(12) . . ?
Au21 Au11 Au23 69.34(2) . . ?
Au21 Au11 Au24 70.0(3) . . ?
Au21 Au11 Au27 131.216(12) . . ?
Au24 Au11 Au27 117.2(8) . . ?
Au27 Au11 Au23 124.46(4) . . ?
S15 Au11 Au1 151.34(5) . . ?
S15 Au11 Au6 136.50(5) . . ?
S15 Au11 Au7 146.22(5) . . ?
S15 Au11 Au10 103.16(5) . . ?
S15 Au11 Au12 115.88(5) . . ?
S15 Au11 Au13 94.92(4) . . ?
S15 Au11 Au21 94.91(4) . . ?
S15 Au11 Au23 88.67(7) . . ?
S15 Au11 Au24 80.1(8) . . ?
S15 Au11 Au27 45.97(4) . . ?
Au1 Au12 Au3 57.999(9) . . ?
Au1 Au12 Au7 57.389(9) . . ?
Au1 Au12 Au8 60.293(10) . . ?
Au1 Au12 Au11 57.204(9) . . ?
Au1 Au12 Au13 58.538(9) . . ?
Au1 Au12 Au23 110.18(3) . . ?
Au1 Au12 Au24 108.91(18) . . ?
Au1 Au12 Au25 110.661(12) . . ?
Au1 Au12 Au28 111.967(12) . . ?
Au3 Au12 Au7 59.542(9) . . ?
Au3 Au12 Au11 105.126(11) . . ?
Au3 Au12 Au23 111.37(5) . . ?
Au3 Au12 Au24 118.6(7) . . ?
Au3 Au12 Au25 63.660(9) . . ?
Au3 Au12 Au28 118.160(12) . . ?
Au7 Au12 Au11 56.366(9) . . ?
Au7 Au12 Au23 60.65(2) . . ?
Au7 Au12 Au24 64.5(5) . . ?
Au7 Au12 Au25 116.799(12) . . ?
Au7 Au12 Au28 169.160(12) . . ?
Au8 Au12 Au3 61.448(10) . . ?
Au8 Au12 Au7 109.385(12) . . ?
Au8 Au12 Au11 110.014(11) . . ?
Au8 Au12 Au13 62.443(10) . . ?
Au8 Au12 Au23 169.868(19) . . ?
Au8 Au12 Au24 168.1(3) . . ?
Au8 Au12 Au25 60.945(9) . . ?
Au8 Au12 Au28 62.945(10) . . ?
Au11 Au12 Au23 63.71(5) . . ?
Au11 Au12 Au24 58.1(4) . . ?
Au11 Au12 Au25 167.679(12) . . ?
Au11 Au12 Au28 117.485(12) . . ?
Au13 Au12 Au3 109.281(12) . . ?
Au13 Au12 Au7 106.100(11) . . ?
Au13 Au12 Au11 60.302(9) . . ?
Au13 Au12 Au23 116.81(7) . . ?
Au13 Au12 Au24 108.4(7) . . ?
Au13 Au12 Au25 116.913(12) . . ?
Au13 Au12 Au28 63.935(9) . . ?
Au23 Au12 Au25 123.81(6) . . ?
Au23 Au12 Au28 126.61(3) . . ?
Au24 Au12 Au25 130.6(5) . . ?
Au28 Au12 Au24 121.5(6) . . ?
Au28 Au12 Au25 67.315(10) . . ?
S11 Au12 Au1 153.22(5) . . ?
S11 Au12 Au3 111.42(6) . . ?
S11 Au12 Au7 95.84(5) . . ?
S11 Au12 Au8 140.27(5) . . ?
S11 Au12 Au11 109.47(5) . . ?
S11 Au12 Au13 139.26(6) . . ?
S11 Au12 Au23 47.49(6) . . ?
S11 Au12 Au24 51.6(3) . . ?
S11 Au12 Au25 80.55(5) . . ?
S11 Au12 Au28 94.76(5) . . ?
Au1 Au13 Au8 58.623(9) . . ?
Au1 Au13 Au9 57.874(9) . . ?
Au1 Au13 Au10 59.844(9) . . ?
Au1 Au13 Au11 58.121(9) . . ?
Au1 Au13 Au12 58.775(10) . . ?
Au1 Au13 Au26 110.279(12) . . ?
Au1 Au13 Au27 113.962(12) . . ?
Au1 Au13 Au28 110.141(11) . . ?
Au8 Au13 Au9 58.999(9) . . ?
Au8 Au13 Au11 108.065(11) . . ?
Au8 Au13 Au26 111.341(12) . . ?
Au8 Au13 Au27 172.477(12) . . ?
Au8 Au13 Au28 60.635(9) . . ?
Au9 Au13 Au11 108.138(11) . . ?
Au9 Au13 Au26 60.933(9) . . ?
Au9 Au13 Au27 119.287(12) . . ?
Au9 Au13 Au28 112.139(11) . . ?
Au10 Au13 Au8 110.074(12) . . ?
Au10 Au13 Au9 62.226(9) . . ?
Au10 Au13 Au11 59.861(10) . . ?
Au10 Au13 Au12 110.831(11) . . ?
Au10 Au13 Au26 64.480(9) . . ?
Au10 Au13 Au27 64.424(10) . . ?
Au10 Au13 Au28 169.875(12) . . ?
Au11 Au13 Au26 119.582(11) . . ?
Au11 Au13 Au27 64.972(10) . . ?
Au11 Au13 Au28 117.428(12) . . ?
Au12 Au13 Au8 57.542(10) . . ?
Au12 Au13 Au9 105.882(11) . . ?
Au12 Au13 Au11 62.689(9) . . ?
Au12 Au13 Au26 166.813(13) . . ?
Au12 Au13 Au27 118.536(13) . . ?
Au12 Au13 Au28 61.492(9) . . ?
Au26 Au13 Au28 121.352(11) . . ?
Au27 Au13 Au26 71.573(10) . . ?
Au27 Au13 Au28 124.391(12) . . ?
S18 Au13 Au1 154.30(5) . . ?
S18 Au13 Au8 96.26(5) . . ?
S18 Au13 Au9 116.20(5) . . ?
S18 Au13 Au10 143.24(5) . . ?
S18 Au13 Au11 135.63(5) . . ?
S18 Au13 Au12 104.81(5) . . ?
S18 Au13 Au26 82.51(5) . . ?
S18 Au13 Au27 90.98(5) . . ?
S18 Au13 Au28 46.14(5) . . ?
Au2 Au14 Au4 54.12(3) . . ?
Au3 Au14 Au2 56.49(6) . . ?
Au3 Au14 Au4 56.38(3) . . ?
S2 Au14 Au2 84.03(12) . . ?
S2 Au14 Au3 97.69(13) . . ?
S2 Au14 Au4 137.70(14) . . ?
S2 Au14 S7 170.69(14) . . ?
S7 Au14 Au2 98.99(6) . . ?
S7 Au14 Au3 91.29(6) . . ?
S7 Au14 Au4 47.18(5) . . ?
Au2 Au15 Au4 51.9(3) . . ?
Au3 Au15 Au2 52.1(4) . . ?
Au3 Au15 Au4 54.3(3) . . ?
S2 Au15 Au2 75.7(7) . . ?
S2 Au15 Au3 87.9(9) . . ?
S2 Au15 Au4 126.7(10) . . ?
S7 Au15 Au2 96.9(4) . . ?
S7 Au15 Au3 89.8(4) . . ?
S7 Au15 Au4 46.7(2) . . ?
S7 Au15 S2 172.1(8) . . ?
Au5 Au16 Au2 55.607(9) . . ?
Au6 Au16 Au2 56.819(9) . . ?
Au6 Au16 Au5 54.359(9) . . ?
S1 Au16 Au2 49.04(4) . . ?
S1 Au16 Au5 102.66(5) . . ?
S1 Au16 Au6 93.81(5) . . ?
S3 Au16 Au2 139.63(5) . . ?
S3 Au16 Au5 84.92(5) . . ?
S3 Au16 Au6 95.09(5) . . ?
S3 Au16 S1 170.65(7) . . ?
Au3 Au17 Au2 51.56(8) . . ?
Au7 Au17 Au2 56.19(9) . . ?
Au7 Au17 Au3 55.11(9) . . ?
S2 Au17 Au2 77.77(17) . . ?
S2 Au17 Au3 89.66(18) . . ?
S2 Au17 Au7 132.8(2) . . ?
S5 Au17 Au2 103.71(19) . . ?
S5 Au17 Au3 98.81(19) . . ?
S5 Au17 Au7 51.47(12) . . ?
S5 Au17 S2 170.2(3) . . ?
Au2 Au18 Au3 52.29(8) . . ?
Au7 Au18 Au2 56.39(7) . . ?
Au7 Au18 Au3 55.05(7) . . ?
S2 Au18 Au2 80.3(2) . . ?
S2 Au18 Au3 92.3(2) . . ?
S2 Au18 Au7 135.6(2) . . ?
S2 Au18 S5 169.7(2) . . ?
S5 Au18 Au2 102.85(15) . . ?
S5 Au18 Au3 97.42(16) . . ?
S5 Au18 Au7 50.33(11) . . ?
Au5 Au19 Au4 55.979(9) . . ?
Au9 Au19 Au4 53.977(9) . . ?
Au9 Au19 Au5 57.406(9) . . ?
S8 Au19 Au4 104.11(4) . . ?
S8 Au19 Au5 49.91(4) . . ?
S8 Au19 Au9 94.80(5) . . ?
S13 Au19 Au4 80.82(5) . . ?
S13 Au19 Au5 136.01(5) . . ?
S13 Au19 Au9 92.15(5) . . ?
S13 Au19 S8 172.98(7) . . ?
Au5 Au20 Au6 53.262(8) . . ?
Au5 Au20 Au10 55.037(9) . . ?
Au6 Au20 Au10 56.286(8) . . ?
S3 Au20 Au5 84.59(4) . . ?
S3 Au20 Au6 92.03(5) . . ?
S3 Au20 Au10 138.01(5) . . ?
S3 Au20 S9 171.11(7) . . ?
S9 Au20 Au5 98.34(5) . . ?
S9 Au20 Au6 96.45(5) . . ?
S9 Au20 Au10 47.52(4) . . ?
Au7 Au21 Au6 54.572(8) . . ?
Au11 Au21 Au6 54.626(9) . . ?
Au11 Au21 Au7 54.976(9) . . ?
S4 Au21 Au6 47.19(4) . . ?
S4 Au21 Au7 92.73(5) . . ?
S4 Au21 Au11 98.13(5) . . ?
S4 Au21 S10 175.25(7) . . ?
S10 Au21 Au6 136.99(5) . . ?
S10 Au21 Au7 91.99(5) . . ?
S10 Au21 Au11 85.00(5) . . ?
Au4 Au22 Au8 57.496(9) . . ?
Au9 Au22 Au4 54.361(8) . . ?
Au9 Au22 Au8 55.422(8) . . ?
S12 Au22 Au4 103.05(4) . . ?
S12 Au22 Au8 48.94(4) . . ?
S12 Au22 Au9 95.11(4) . . ?
S13 Au22 Au4 82.16(4) . . ?
S13 Au22 Au8 137.52(5) . . ?
S13 Au22 Au9 91.74(5) . . ?
S13 Au22 S12 172.99(6) . . ?
Au7 Au23 Au11 53.584(18) . . ?
Au7 Au23 Au12 57.80(3) . . ?
Au12 Au23 Au11 57.557(19) . . ?
S10 Au23 Au7 93.64(6) . . ?
S10 Au23 Au11 80.67(9) . . ?
S10 Au23 Au12 137.73(9) . . ?
S11 Au23 Au7 95.36(10) . . ?
S11 Au23 Au11 105.85(6) . . ?
S11 Au23 Au12 49.95(6) . . ?
S11 Au23 S10 170.89(10) . . ?
Au11 Au24 Au7 52.9(3) . . ?
Au11 Au24 Au12 58.1(2) . . ?
Au12 Au24 Au7 54.1(4) . . ?
S10 Au24 Au7 90.7(8) . . ?
S10 Au24 Au11 88.4(5) . . ?
S10 Au24 Au12 140.9(6) . . ?
S10 Au24 S11 159.1(19) . . ?
S11 Au24 Au7 84.8(9) . . ?
S11 Au24 Au11 104.9(4) . . ?
S11 Au24 Au12 47.0(2) . . ?
Au8 Au25 Au3 54.709(8) . . ?
Au8 Au25 Au12 52.322(8) . . ?
Au12 Au25 Au3 53.327(8) . . ?
S6 Au25 Au3 46.67(4) . . ?
S6 Au25 Au8 92.90(4) . . ?
S6 Au25 Au12 96.87(4) . . ?
S16 Au25 Au3 136.31(5) . . ?
S16 Au25 Au8 93.85(5) . . ?
S16 Au25 Au12 84.00(5) . . ?
S16 Au25 S6 172.06(7) . . ?
Au9 Au26 Au10 56.526(8) . . ?
Au9 Au26 Au13 56.388(9) . . ?
Au13 Au26 Au10 52.591(8) . . ?
S14 Au26 Au9 50.16(4) . . ?
S14 Au26 Au10 99.19(4) . . ?
S14 Au26 Au13 102.28(4) . . ?
S17 Au26 Au9 137.98(5) . . ?
S17 Au26 Au10 89.26(5) . . ?
S17 Au26 Au13 84.24(5) . . ?
S17 Au26 S14 171.36(6) . . ?
Au10 Au27 Au11 54.395(9) . . ?
Au13 Au27 Au10 54.654(9) . . ?
Au13 Au27 Au11 57.052(9) . . ?
S15 Au27 Au10 99.24(5) . . ?
S15 Au27 Au11 48.34(5) . . ?
S15 Au27 Au13 96.07(5) . . ?
S17 Au27 Au10 91.19(5) . . ?
S17 Au27 Au11 139.84(5) . . ?
S17 Au27 Au13 87.35(5) . . ?
S17 Au27 S15 169.10(7) . . ?
Au8 Au28 Au12 53.785(9) . . ?
Au8 Au28 Au13 56.053(9) . . ?
Au12 Au28 Au13 54.573(9) . . ?
S16 Au28 Au8 93.98(5) . . ?
S16 Au28 Au12 87.63(5) . . ?
S16 Au28 Au13 140.44(5) . . ?
S16 Au28 S18 170.61(7) . . ?
S18 Au28 Au8 94.47(5) . . ?
S18 Au28 Au12 100.69(5) . . ?
S18 Au28 Au13 48.80(4) . . ?
Au16 S1 Au2 84.38(6) . . ?
C1 S1 Au2 117.6(3) . . ?
C1 S1 Au16 103.0(3) . . ?
Au17 S2 Au15 107.7(5) . . ?
Au18 S2 Au14 101.05(16) . . ?
C7 S2 Au14 108.8(3) . . ?
C7 S2 Au15 105.0(4) . . ?
C7 S2 Au17 110.0(3) . . ?
C7 S2 Au18 110.7(3) . . ?
Au16 S3 Au20 100.37(7) . . ?
C13 S3 Au16 106.6(3) . . ?
C13 S3 Au20 108.5(3) . . ?
Au21 S4 Au6 87.48(6) . . ?
C19 S4 Au6 106.9(2) . . ?
C19 S4 Au21 105.8(3) . . ?
Au17 S5 Au7 81.62(15) . . ?
Au18 S5 Au7 80.93(12) . . ?
C25 S5 Au7 108.8(2) . . ?
C25 S5 Au17 102.7(3) . . ?
C25 S5 Au18 102.5(3) . . ?
Au25 S6 Au3 88.44(6) . . ?
C31 S6 Au3 108.7(3) . . ?
C31 S6 Au25 101.5(2) . . ?
Au14 S7 Au4 87.38(9) . . ?
Au15 S7 Au4 93.6(6) . . ?
C37 S7 Au4 115.6(3) . . ?
C37 S7 Au14 104.6(3) . . ?
C37 S7 Au15 100.7(6) . . ?
Au19 S8 Au5 82.55(6) . . ?
C43 S8 Au5 112.2(2) . . ?
C43 S8 Au19 105.3(2) . . ?
Au20 S9 Au10 86.61(6) . . ?
C49 S9 Au10 109.4(3) . . ?
C49 S9 Au20 101.7(3) . . ?
Au23 S10 Au21 101.61(8) . . ?
Au24 S10 Au21 104.5(4) . . ?
C55 S10 Au21 109.9(3) . . ?
C55 S10 Au23 108.8(3) . . ?
C55 S10 Au24 117.7(9) . . ?
Au12 S11 Au24 81.4(3) . . ?
Au23 S11 Au12 82.56(7) . . ?
C61 S11 Au12 115.9(4) . . ?
C61 S11 Au23 104.8(4) . . ?
C61 S11 Au24 96.0(9) . . ?
Au22 S12 Au8 84.41(6) . . ?
C72 S12 Au8 107.6(2) . . ?
C72 S12 Au22 105.4(3) . . ?
Au22 S13 Au19 102.64(7) . . ?
C78 S13 Au19 107.9(2) . . ?
C78 S13 Au22 105.5(3) . . ?
Au26 S14 Au9 82.30(6) . . ?
C84 S14 Au9 108.9(2) . . ?
C84 S14 Au26 104.7(3) . . ?
Au27 S15 Au11 85.70(6) . . ?
C90 S15 Au11 118.7(3) . . ?
C90 S15 Au27 105.2(3) . . ?
Au28 S16 Au25 100.21(7) . . ?
C96 S16 Au25 111.0(3) . . ?
C96 S16 Au28 107.3(3) . . ?
Au26 S17 Au27 103.34(7) . . ?
C102 S17 Au26 105.9(3) . . ?
C102 S17 Au27 111.2(2) . . ?
Au28 S18 Au13 85.05(6) . . ?
C112 S18 Au13 110.2(4) . . ?
C112 S18 Au28 106.4(4) . . ?
C118 S18 Au13 125.5(12) . . ?
C118 S18 Au28 97.7(12) . . ?
C2 C1 S1 118.7(7) . . ?
C6 C1 S1 124.0(6) . . ?
C6 C1 C2 117.3(8) . . ?
C1 C2 H2 118.9 . . ?
C3 C2 C1 122.2(10) . . ?
C3 C2 H2 118.9 . . ?
C2 C3 H3 120.1 . . ?
C2 C3 C4 119.8(9) . . ?
C4 C3 H3 120.1 . . ?
C3 C4 H4 120.5 . . ?
C5 C4 C3 119.1(9) . . ?
C5 C4 H4 120.5 . . ?
C4 C5 H5 119.8 . . ?
C4 C5 C6 120.4(9) . . ?
C6 C5 H5 119.8 . . ?
C1 C6 C5 121.2(8) . . ?
C1 C6 H6 119.4 . . ?
C5 C6 H6 119.4 . . ?
C8 C7 S2 116.1(6) . . ?
C8 C7 C12 119.5(8) . . ?
C12 C7 S2 124.4(6) . . ?
C7 C8 H8 119.7 . . ?
C7 C8 C9 120.6(9) . . ?
C9 C8 H8 119.7 . . ?
C8 C9 H9 120.3 . . ?
C10 C9 C8 119.4(9) . . ?
C10 C9 H9 120.3 . . ?
C9 C10 H10 120.1 . . ?
C11 C10 C9 119.8(9) . . ?
C11 C10 H10 120.1 . . ?
C10 C11 H11 119.5 . . ?
C10 C11 C12 121.1(9) . . ?
C12 C11 H11 119.5 . . ?
C7 C12 C11 119.5(8) . . ?
C7 C12 H12 120.3 . . ?
C11 C12 H12 120.3 . . ?
C14 C13 S3 122.8(6) . . ?
C14 C13 C18 119.3(7) . . ?
C18 C13 S3 117.8(6) . . ?
C13 C14 H14 119.7 . . ?
C13 C14 C15 120.6(8) . . ?
C15 C14 H14 119.7 . . ?
C14 C15 H15 120.5 . . ?
C14 C15 C16 119.0(8) . . ?
C16 C15 H15 120.5 . . ?
C15 C16 H16 119.8 . . ?
C17 C16 C15 120.5(8) . . ?
C17 C16 H16 119.8 . . ?
C16 C17 H17 119.8 . . ?
C16 C17 C18 120.5(8) . . ?
C18 C17 H17 119.8 . . ?
C13 C18 H18 119.9 . . ?
C17 C18 C13 120.1(8) . . ?
C17 C18 H18 119.9 . . ?
C20 C19 S4 116.6(6) . . ?
C24 C19 S4 123.6(6) . . ?
C24 C19 C20 119.8(7) . . ?
C19 C20 H20 119.4 . . ?
C19 C20 C21 121.2(8) . . ?
C21 C20 H20 119.4 . . ?
C20 C21 H21 120.4 . . ?
C22 C21 C20 119.2(8) . . ?
C22 C21 H21 120.4 . . ?
C21 C22 H22 119.8 . . ?
C21 C22 C23 120.4(8) . . ?
C23 C22 H22 119.8 . . ?
C22 C23 H23 119.9 . . ?
C24 C23 C22 120.1(8) . . ?
C24 C23 H23 119.9 . . ?
C19 C24 C23 119.3(8) . . ?
C19 C24 H24 120.3 . . ?
C23 C24 H24 120.3 . . ?
C26 C25 S5 117.7(7) . . ?
C26 C25 C30 119.1(7) . . ?
C30 C25 S5 123.2(6) . . ?
C25 C26 H26 120.0 . . ?
C25 C26 C27 120.1(9) . . ?
C27 C26 H26 120.0 . . ?
C26 C27 H27 119.8 . . ?
C28 C27 C26 120.4(8) . . ?
C28 C27 H27 119.8 . . ?
C27 C28 H28 120.3 . . ?
C29 C28 C27 119.5(8) . . ?
C29 C28 H28 120.3 . . ?
C28 C29 H29 119.4 . . ?
C28 C29 C30 121.1(9) . . ?
C30 C29 H29 119.4 . . ?
C25 C30 H30 120.1 . . ?
C29 C30 C25 119.8(8) . . ?
C29 C30 H30 120.1 . . ?
C32 C31 S6 122.7(6) . . ?
C32 C31 C36 119.8(8) . . ?
C36 C31 S6 117.6(7) . . ?
C31 C32 H32 120.0 . . ?
C33 C32 C31 120.1(8) . . ?
C33 C32 H32 120.0 . . ?
C32 C33 H33 120.0 . . ?
C32 C33 C34 120.1(9) . . ?
C34 C33 H33 120.0 . . ?
C33 C34 H34 120.5 . . ?
C35 C34 C33 119.0(9) . . ?
C35 C34 H34 120.5 . . ?
C34 C35 H35 119.1 . . ?
C34 C35 C36 121.7(9) . . ?
C36 C35 H35 119.1 . . ?
C31 C36 H36 120.3 . . ?
C35 C36 C31 119.4(9) . . ?
C35 C36 H36 120.3 . . ?
C38 C37 S7 122.8(7) . . ?
C38 C37 C42 120.3(8) . . ?
C42 C37 S7 116.8(7) . . ?
C37 C38 H38 120.7 . . ?
C37 C38 C39 118.6(9) . . ?
C39 C38 H38 120.7 . . ?
C38 C39 H39 118.6 . . ?
C38 C39 C40 122.7(10) . . ?
C40 C39 H39 118.6 . . ?
C39 C40 H40 121.2 . . ?
C41 C40 C39 117.6(10) . . ?
C41 C40 H40 121.2 . . ?
C40 C41 H41 119.5 . . ?
C40 C41 C42 121.0(10) . . ?
C42 C41 H41 119.5 . . ?
C37 C42 H42 120.2 . . ?
C41 C42 C37 119.6(10) . . ?
C41 C42 H42 120.2 . . ?
C44 C43 S8 117.1(6) . . ?
C44 C43 C48 120.1(7) . . ?
C48 C43 S8 122.7(6) . . ?
C43 C44 H44 119.9 . . ?
C43 C44 C45 120.2(8) . . ?
C45 C44 H44 119.9 . . ?
C44 C45 H45 120.0 . . ?
C46 C45 C44 120.0(8) . . ?
C46 C45 H45 120.0 . . ?
C45 C46 H46 120.0 . . ?
C45 C46 C47 120.0(8) . . ?
C47 C46 H46 120.0 . . ?
C46 C47 H47 120.0 . . ?
C48 C47 C46 120.1(8) . . ?
C48 C47 H47 120.0 . . ?
C43 C48 C47 119.5(7) . . ?
C43 C48 H48 120.2 . . ?
C47 C48 H48 120.2 . . ?
C50 C49 S9 123.2(6) . . ?
C54 C49 S9 118.5(7) . . ?
C54 C49 C50 118.1(8) . . ?
C49 C50 H50 120.0 . . ?
C51 C50 C49 120.1(8) . . ?
C51 C50 H50 120.0 . . ?
C50 C51 H51 120.2 . . ?
C50 C51 C52 119.5(9) . . ?
C52 C51 H51 120.2 . . ?
C51 C52 H52 119.5 . . ?
C53 C52 C51 121.1(8) . . ?
C53 C52 H52 119.5 . . ?
C52 C53 H53 119.9 . . ?
C52 C53 C54 120.2(9) . . ?
C54 C53 H53 119.9 . . ?
C49 C54 H54 119.5 . . ?
C53 C54 C49 120.9(9) . . ?
C53 C54 H54 119.5 . . ?
C56 C55 S10 122.7(6) . . ?
C60 C55 S10 117.5(8) . . ?
C60 C55 C56 119.7(8) . . ?
C55 C56 H56 120.0 . . ?
C57 C56 C55 120.0(10) . . ?
C57 C56 H56 120.0 . . ?
C56 C57 H57 120.1 . . ?
C56 C57 C58 119.7(11) . . ?
C58 C57 H57 120.1 . . ?
C57 C58 H58 120.0 . . ?
C59 C58 C57 120.1(10) . . ?
C59 C58 H58 120.0 . . ?
C58 C59 H59 119.8 . . ?
C58 C59 C60 120.4(11) . . ?
C60 C59 H59 119.8 . . ?
C55 C60 C59 120.0(11) . . ?
C55 C60 H60 120.0 . . ?
C59 C60 H60 120.0 . . ?
C62 C61 S11 110.3(12) . . ?
C66 C61 S11 127.4(10) . . ?
C66 C61 C62 120.6(13) . . ?
C67 C61 S11 131.2(19) . . ?
C67 C61 C71 112(2) . . ?
C71 C61 S11 112.2(13) . . ?
C61 C62 H62 122.0 . . ?
C63 C62 C61 116.0(19) . . ?
C63 C62 H62 122.0 . . ?
C62 C63 H63 120.1 . . ?
C62 C63 C64 119.8(17) . . ?
C64 C63 H63 120.1 . . ?
C63 C64 H64 120.0 . . ?
C65 C64 C63 120.0(16) . . ?
C65 C64 H64 120.0 . . ?
C64 C65 H65 118.9 . . ?
C64 C65 C66 122.3(18) . . ?
C66 C65 H65 118.9 . . ?
C61 C66 C65 120.1(15) . . ?
C61 C66 H66 119.9 . . ?
C65 C66 H66 119.9 . . ?
C61 C67 H67 117.9 . . ?
C61 C67 C68 124(4) . . ?
C68 C67 H67 117.9 . . ?
C67 C68 H68 121.9 . . ?
C69 C68 C67 116(4) . . ?
C69 C68 H68 121.9 . . ?
C68 C69 H69 118.7 . . ?
C70 C69 C68 123(5) . . ?
C70 C69 H69 118.7 . . ?
C69 C70 H70 120.1 . . ?
C69 C70 C71 120(4) . . ?
C71 C70 H70 120.1 . . ?
C61 C71 H71 122.4 . . ?
C70 C71 C61 115(3) . . ?
C70 C71 H71 122.4 . . ?
C73 C72 S12 118.5(6) . . ?
C73 C72 C77 119.2(7) . . ?
C77 C72 S12 122.2(6) . . ?
C72 C73 H73 119.3 . . ?
C72 C73 C74 121.4(7) . . ?
C74 C73 H73 119.3 . . ?
C73 C74 H74 120.0 . . ?
C75 C74 C73 120.0(7) . . ?
C75 C74 H74 120.0 . . ?
C74 C75 H75 120.5 . . ?
C74 C75 C76 119.0(7) . . ?
C76 C75 H75 120.5 . . ?
C75 C76 H76 119.5 . . ?
C77 C76 C75 120.9(8) . . ?
C77 C76 H76 119.5 . . ?
C72 C77 H77 120.3 . . ?
C76 C77 C72 119.4(7) . . ?
C76 C77 H77 120.3 . . ?
C79 C78 S13 117.2(6) . . ?
C83 C78 S13 122.9(6) . . ?
C83 C78 C79 119.9(7) . . ?
C78 C79 H79 120.5 . . ?
C80 C79 C78 119.0(8) . . ?
C80 C79 H79 120.5 . . ?
C79 C80 H80 119.7 . . ?
C81 C80 C79 120.6(8) . . ?
C81 C80 H80 119.7 . . ?
C80 C81 H81 119.8 . . ?
C80 C81 C82 120.3(8) . . ?
C82 C81 H81 119.8 . . ?
C81 C82 H82 119.9 . . ?
C81 C82 C83 120.3(8) . . ?
C83 C82 H82 119.9 . . ?
C78 C83 H83 120.1 . . ?
C82 C83 C78 119.8(8) . . ?
C82 C83 H83 120.1 . . ?
C85 C84 S14 116.4(6) . . ?
C89 C84 S14 124.5(6) . . ?
C89 C84 C85 119.1(7) . . ?
C84 C85 H85 120.0 . . ?
C86 C85 C84 120.0(8) . . ?
C86 C85 H85 120.0 . . ?
C85 C86 H86 120.1 . . ?
C87 C86 C85 119.7(8) . . ?
C87 C86 H86 120.1 . . ?
C86 C87 H87 119.7 . . ?
C88 C87 C86 120.5(7) . . ?
C88 C87 H87 119.7 . . ?
C87 C88 H88 120.4 . . ?
C87 C88 C89 119.2(8) . . ?
C89 C88 H88 120.4 . . ?
C84 C89 C88 121.5(8) . . ?
C84 C89 H89 119.3 . . ?
C88 C89 H89 119.3 . . ?
C91 C90 S15 122.3(6) . . ?
C91 C90 C95 119.4(8) . . ?
C95 C90 S15 117.9(7) . . ?
C90 C91 H91 119.8 . . ?
C90 C91 C92 120.5(9) . . ?
C92 C91 H91 119.8 . . ?
C91 C92 H92 120.0 . . ?
C91 C92 C93 120.0(10) . . ?
C93 C92 H92 120.0 . . ?
C92 C93 H93 120.2 . . ?
C94 C93 C92 119.6(9) . . ?
C94 C93 H93 120.2 . . ?
C93 C94 H94 119.6 . . ?
C93 C94 C95 120.8(10) . . ?
C95 C94 H94 119.6 . . ?
C90 C95 H95 120.2 . . ?
C94 C95 C90 119.7(9) . . ?
C94 C95 H95 120.2 . . ?
C97 C96 S16 119.4(6) . . ?
C101 C96 S16 121.2(6) . . ?
C101 C96 C97 119.1(7) . . ?
C96 C97 H97 120.1 . . ?
C98 C97 C96 119.8(8) . . ?
C98 C97 H97 120.1 . . ?
C97 C98 H98 119.4 . . ?
C99 C98 C97 121.2(8) . . ?
C99 C98 H98 119.4 . . ?
C98 C99 H99 119.9 . . ?
C98 C99 C100 120.2(8) . . ?
C100 C99 H99 119.9 . . ?
C99 C100 H100 120.6 . . ?
C99 C100 C101 118.7(8) . . ?
C101 C100 H100 120.6 . . ?
C96 C101 C100 120.9(8) . . ?
C96 C101 H101 119.5 . . ?
C100 C101 H101 119.5 . . ?
C103 C102 S17 124.5(8) . . ?
C103 C102 C107 120.5(10) . . ?
C107 C102 S17 114.4(7) . . ?
C108 C102 S17 121(2) . . ?
C111 C102 S17 122.4(18) . . ?
C111 C102 C108 117(3) . . ?
C102 C103 H103 120.1 . . ?
C102 C103 C104 119.8(14) . . ?
C104 C103 H103 120.1 . . ?
C103 C104 H104 119.4 . . ?
C105 C104 C103 121.3(14) . . ?
C105 C104 H104 119.4 . . ?
C104 C105 H105 120.4 . . ?
C104 C105 C106 119.1(11) . . ?
C106 C105 H105 120.4 . . ?
C109 C105 H10A 118.8 . . ?
C110 C105 H10A 118.8 . . ?
C110 C105 C109 122(3) . . ?
C105 C106 H106 119.5 . . ?
C105 C106 C107 121.1(11) . . ?
C107 C106 H106 119.5 . . ?
C102 C107 C106 117.8(11) . . ?
C102 C107 H107 121.1 . . ?
C106 C107 H107 121.1 . . ?
C102 C108 H108 120.5 . . ?
C102 C108 C109 119(4) . . ?
C109 C108 H108 120.5 . . ?
C105 C109 C108 121(4) . . ?
C105 C109 H109 119.7 . . ?
C108 C109 H109 119.7 . . ?
C105 C110 H110 122.4 . . ?
C105 C110 C111 115(3) . . ?
C111 C110 H110 122.4 . . ?
C102 C111 C110 125(3) . . ?
C102 C111 H111 117.6 . . ?
C110 C111 H111 117.6 . . ?
C113 C112 S18 120.5(9) . . ?
C113 C112 C117 119.4(13) . . ?
C117 C112 S18 119.9(11) . . ?
C112 C113 H113 119.8 . . ?
C112 C113 C114 120.4(15) . . ?
C114 C113 H113 119.8 . . ?
C113 C114 H114 120.8 . . ?
C115 C114 C113 118.5(19) . . ?
C115 C114 H114 120.8 . . ?
C114 C115 H115 118.9 . . ?
C116 C115 C114 122.2(18) . . ?
C116 C115 H115 118.9 . . ?
C115 C116 H116 120.3 . . ?
C115 C116 C117 119.4(18) . . ?
C117 C116 H116 120.3 . . ?
C112 C117 C116 120.1(17) . . ?
C112 C117 H117 120.0 . . ?
C116 C117 H117 120.0 . . ?
C119 C118 S18 115(3) . . ?
C123 C118 S18 121(3) . . ?
C123 C118 C119 125(4) . . ?
C118 C119 H119 123.0 . . ?
C118 C119 C120 114(4) . . ?
C120 C119 H119 123.0 . . ?
C119 C120 H120 120.0 . . ?
C121 C120 C119 120(6) . . ?
C121 C120 H120 120.0 . . ?
C120 C121 H121 119.9 . . ?
C122 C121 C120 120(4) . . ?
C122 C121 H121 119.9 . . ?
C121 C122 H122 118.3 . . ?
C121 C122 C123 123(3) . . ?
C123 C122 H122 118.3 . . ?
C118 C123 C122 117(3) . . ?
C118 C123 H123 121.5 . . ?
C122 C123 H123 121.5 . . ?
C125 C124 C129 120.0 . . ?
C125 C124 C130 117.2(10) . . ?
C129 C124 C130 122.7(9) . . ?
C124 C125 H125 120.0 . . ?
C124 C125 C126 120.0 . . ?
C126 C125 H125 120.0 . . ?
C125 C126 H126 120.0 . . ?
C125 C126 C127 120.0 . . ?
C127 C126 H126 120.0 . . ?
C126 C127 H127 120.0 . . ?
C128 C127 C126 120.0 . . ?
C128 C127 H127 120.0 . . ?
C127 C128 H128 120.0 . . ?
C127 C128 C129 120.0 . . ?
C129 C128 H128 120.0 . . ?
C124 C129 H129 120.0 . . ?
C128 C129 C124 120.0 . . ?
C128 C129 H129 120.0 . . ?
C124 C130 H13O 109.5 . . ?
C124 C130 H13P 109.5 . . ?
C124 C130 H13Q 109.5 . . ?
H13O C130 H13P 109.5 . . ?
H13O C130 H13Q 109.5 . . ?
H13P C130 H13Q 109.5 . . ?
C131 O1 H1 109.5 . . ?
O1 C131 H13R 109.1 . . ?
O1 C131 H13S 109.1 . . ?
O1 C131 C132 112.7(10) . . ?
H13R C131 H13S 107.8 . . ?
C132 C131 H13R 109.1 . . ?
C132 C131 H13S 109.1 . . ?
C131 C132 H13T 109.5 . . ?
C131 C132 H13U 109.5 . . ?
C131 C132 H13V 109.5 . . ?
H13T C132 H13U 109.5 . . ?
H13T C132 H13V 109.5 . . ?
H13U C132 H13V 109.5 . . ?
C141 N1 C133 111.3(9) . . ?
C141 N1 C149 110.9(9) . . ?
C141 N1 C157 107.3(9) . . ?
C149 N1 C133 104.6(8) . . ?
C149 N1 C157 110.7(8) . . ?
C157 N1 C133 112.1(9) . . ?
N1 C133 H13A 108.6 . . ?
N1 C133 H13B 108.6 . . ?
H13A C133 H13B 107.6 . . ?
C134 C133 N1 114.6(9) . . ?
C134 C133 H13A 108.6 . . ?
C134 C133 H13B 108.6 . . ?
C133 C134 H13C 109.9 . . ?
C133 C134 H13D 109.9 . . ?
C133 C134 C135 108.9(11) . . ?
H13C C134 H13D 108.3 . . ?
C135 C134 H13C 109.9 . . ?
C135 C134 H13D 109.9 . . ?
C134 C135 H13E 109.1 . . ?
C134 C135 H13F 109.1 . . ?
C134 C135 C136 112.5(11) . . ?
H13E C135 H13F 107.8 . . ?
C136 C135 H13E 109.1 . . ?
C136 C135 H13F 109.1 . . ?
C135 C136 H13G 108.4 . . ?
C135 C136 H13H 108.4 . . ?
H13G C136 H13H 107.5 . . ?
C137 C136 C135 115.3(10) . . ?
C137 C136 H13G 108.4 . . ?
C137 C136 H13H 108.4 . . ?
C136 C137 H13I 108.3 . . ?
C136 C137 H13J 108.3 . . ?
C136 C137 C138 115.9(10) . . ?
H13I C137 H13J 107.4 . . ?
C138 C137 H13I 108.3 . . ?
C138 C137 H13J 108.3 . . ?
C137 C138 H13K 107.7 . . ?
C137 C138 H13L 107.7 . . ?
H13K C138 H13L 107.1 . . ?
C139 C138 C137 118.4(12) . . ?
C139 C138 H13K 107.7 . . ?
C139 C138 H13L 107.7 . . ?
C138 C139 H13M 109.3 . . ?
C138 C139 H13N 109.3 . . ?
C138 C139 C140 111.6(12) . . ?
H13M C139 H13N 108.0 . . ?
C140 C139 H13M 109.3 . . ?
C140 C139 H13N 109.3 . . ?
C139 C140 H14A 109.5 . . ?
C139 C140 H14B 109.5 . . ?
C139 C140 H14C 109.5 . . ?
H14A C140 H14B 109.5 . . ?
H14A C140 H14C 109.5 . . ?
H14B C140 H14C 109.5 . . ?
N1 C141 H14D 108.1 . . ?
N1 C141 H14E 108.1 . . ?
N1 C141 C142 117.0(10) . . ?
H14D C141 H14E 107.3 . . ?
C142 C141 H14D 108.1 . . ?
C142 C141 H14E 108.1 . . ?
C141 C142 H14F 109.3 . . ?
C141 C142 H14G 109.3 . . ?
H14F C142 H14G 108.0 . . ?
C143 C142 C141 111.5(11) . . ?
C143 C142 H14F 109.3 . . ?
C143 C142 H14G 109.3 . . ?
C142 C143 H14H 107.5 . . ?
C142 C143 H14I 107.5 . . ?
H14H C143 H14I 107.0 . . ?
C144 C143 C142 119.5(13) . . ?
C144 C143 H14H 107.5 . . ?
C144 C143 H14I 107.5 . . ?
C143 C144 H14J 108.5 . . ?
C143 C144 H14K 108.5 . . ?
H14J C144 H14K 107.5 . . ?
C145 C144 C143 115.2(12) . . ?
C145 C144 H14J 108.5 . . ?
C145 C144 H14K 108.5 . . ?
C144 C145 H14L 108.4 . . ?
C144 C145 H14M 108.4 . . ?
C144 C145 C146 115.5(11) . . ?
H14L C145 H14M 107.5 . . ?
C146 C145 H14L 108.4 . . ?
C146 C145 H14M 108.4 . . ?
C145 C146 H14N 108.2 . . ?
C145 C146 H14O 108.2 . . ?
H14N C146 H14O 107.3 . . ?
C147 C146 C145 116.4(11) . . ?
C147 C146 H14N 108.2 . . ?
C147 C146 H14O 108.2 . . ?
C146 C147 H14P 108.2 . . ?
C146 C147 H14Q 108.2 . . ?
C146 C147 C148 116.5(11) . . ?
H14P C147 H14Q 107.3 . . ?
C148 C147 H14P 108.2 . . ?
C148 C147 H14Q 108.2 . . ?
C147 C148 H14R 109.5 . . ?
C147 C148 H14S 109.5 . . ?
C147 C148 H14T 109.5 . . ?
H14R C148 H14S 109.5 . . ?
H14R C148 H14T 109.5 . . ?
H14S C148 H14T 109.5 . . ?
N1 C149 H14U 108.1 . . ?
N1 C149 H14V 108.1 . . ?
H14U C149 H14V 107.3 . . ?
C150 C149 N1 116.8(10) . . ?
C150 C149 H14U 108.1 . . ?
C150 C149 H14V 108.1 . . ?
C149 C150 H15A 110.9 . . ?
C149 C150 H15B 110.9 . . ?
C149 C150 C151 104.2(11) . . ?
H15A C150 H15B 108.9 . . ?
C151 C150 H15A 110.9 . . ?
C151 C150 H15B 110.9 . . ?
C150 C151 H15C 108.8 . . ?
C150 C151 H15D 108.8 . . ?
H15C C151 H15D 107.7 . . ?
C152 C151 C150 113.7(12) . . ?
C152 C151 H15C 108.8 . . ?
C152 C151 H15D 108.8 . . ?
C151 C152 H15E 108.7 . . ?
C151 C152 H15F 108.7 . . ?
C151 C152 C153 114.4(13) . . ?
H15E C152 H15F 107.6 . . ?
C153 C152 H15E 108.7 . . ?
C153 C152 H15F 108.7 . . ?
C152 C153 H15G 107.9 . . ?
C152 C153 H15H 107.9 . . ?
H15G C153 H15H 107.2 . . ?
C154 C153 C152 117.7(13) . . ?
C154 C153 H15G 107.9 . . ?
C154 C153 H15H 107.9 . . ?
C153 C154 H15I 105.1 . . ?
C153 C154 H15J 105.1 . . ?
H15I C154 H15J 105.9 . . ?
C155 C154 C153 128.6(16) . . ?
C155 C154 H15I 105.1 . . ?
C155 C154 H15J 105.1 . . ?
C154 C155 H15K 107.0 . . ?
C154 C155 H15L 107.0 . . ?
C154 C155 C156 121.5(19) . . ?
H15K C155 H15L 106.7 . . ?
C156 C155 H15K 107.0 . . ?
C156 C155 H15L 107.0 . . ?
C155 C156 H15M 109.5 . . ?
C155 C156 H15N 109.5 . . ?
C155 C156 H15O 109.5 . . ?
H15M C156 H15N 109.5 . . ?
H15M C156 H15O 109.5 . . ?
H15N C156 H15O 109.5 . . ?
N1 C157 H15P 107.5 . . ?
N1 C157 H15Q 107.5 . . ?
H15P C157 H15Q 107.0 . . ?
C158 C157 N1 119.2(10) . . ?
C158 C157 H15P 107.5 . . ?
C158 C157 H15Q 107.5 . . ?
C157 C158 H15R 109.2 . . ?
C157 C158 H15S 109.2 . . ?
C157 C158 C159 112.1(12) . . ?
H15R C158 H15S 107.9 . . ?
C159 C158 H15R 109.2 . . ?
C159 C158 H15S 109.2 . . ?
C158 C159 H15T 109.2 . . ?
C158 C159 H15U 109.2 . . ?
H15T C159 H15U 107.9 . . ?
C160 C159 C158 111.9(15) . . ?
C160 C159 H15T 109.2 . . ?
C160 C159 H15U 109.2 . . ?
C159 C160 H16A 105.2 . . ?
C159 C160 H16B 105.2 . . ?
H16A C160 H16B 106.0 . . ?
C161 C160 C159 128.2(19) . . ?
C161 C160 H16A 105.2 . . ?
C161 C160 H16B 105.2 . . ?
C160 C161 H16C 104.7 . . ?
C160 C161 H16D 104.7 . . ?
C160 C161 C162 130.3(17) . . ?
H16C C161 H16D 105.7 . . ?
C162 C161 H16C 104.7 . . ?
C162 C161 H16D 104.7 . . ?
C161 C162 H16E 106.0 . . ?
C161 C162 H16F 106.0 . . ?
H16E C162 H16F 106.3 . . ?
C163 C162 C161 125.4(16) . . ?
C163 C162 H16E 106.0 . . ?
C163 C162 H16F 106.0 . . ?
C162 C163 H16G 105.7 . . ?
C162 C163 H16H 105.7 . . ?
C162 C163 C164 126.6(18) . . ?
H16G C163 H16H 106.1 . . ?
C164 C163 H16G 105.7 . . ?
C164 C163 H16H 105.7 . . ?
C163 C164 H16I 109.5 . . ?
C163 C164 H16J 109.5 . . ?
C163 C164 H16K 109.5 . . ?
H16I C164 H16J 109.5 . . ?
H16I C164 H16K 109.5 . . ?
H16J C164 H16K 109.5 . . ?

loop_
_geom_bond_atom_site_label_1
_geom_bond_atom_site_label_2
_geom_bond_distance
_geom_bond_site_symmetry_2
_geom_bond_publ_flag
Au1 Au2 2.7859(4) . ?
Au1 Au3 2.7714(4) . ?
Au1 Au4 2.7965(4) . ?
Au1 Au5 2.7719(4) . ?
Au1 Au6 2.7813(4) . ?
Au1 Au7 2.7676(4) . ?
Au1 Au8 2.8044(4) . ?
Au1 Au9 2.7758(4) . ?
Au1 Au10 2.7855(4) . ?
Au1 Au11 2.8014(4) . ?
Au1 Au12 2.7749(4) . ?
Au1 Au13 2.7679(4) . ?
Au2 Au3 2.8519(4) . ?
Au2 Au4 2.8717(4) . ?
Au2 Au5 2.9359(4) . ?
Au2 Au6 2.9489(4) . ?
Au2 Au7 2.9899(4) . ?
Au2 Au14 3.026(3) . ?
Au2 Au15 3.27(2) . ?
Au2 Au16 3.1606(4) . ?
Au2 Au17 3.280(6) . ?
Au2 Au18 3.225(5) . ?
Au2 S1 2.3983(18) . ?
Au3 Au4 2.9710(4) . ?
Au3 Au7 2.9356(4) . ?
Au3 Au8 2.9362(4) . ?
Au3 Au12 2.9344(4) . ?
Au3 Au14 3.001(3) . ?
Au3 Au15 3.22(2) . ?
Au3 Au17 3.277(5) . ?
Au3 Au18 3.247(4) . ?
Au3 Au25 3.2788(4) . ?
Au3 S6 2.3861(17) . ?
Au4 Au5 2.9367(4) . ?
Au4 Au8 3.0114(4) . ?
Au4 Au9 2.8236(4) . ?
Au4 Au14 3.2686(11) . ?
Au4 Au15 3.289(11) . ?
Au4 Au19 3.1498(4) . ?
Au4 Au22 3.0925(4) . ?
Au4 S7 2.4000(18) . ?
Au5 Au6 2.8181(4) . ?
Au5 Au9 2.9669(4) . ?
Au5 Au10 2.9435(4) . ?
Au5 Au16 3.1334(4) . ?
Au5 Au19 3.1071(4) . ?
Au5 Au20 3.1426(4) . ?
Au5 S8 2.3971(18) . ?
Au6 Au7 2.9250(4) . ?
Au6 Au10 3.0057(4) . ?
Au6 Au11 2.8963(4) . ?
Au6 Au16 3.0331(4) . ?
Au6 Au20 3.1445(4) . ?
Au6 Au21 3.2518(4) . ?
Au6 S4 2.3877(18) . ?
Au7 Au11 2.8495(4) . ?
Au7 Au12 2.9773(4) . ?
Au7 Au17 3.054(5) . ?
Au7 Au18 3.099(5) . ?
Au7 Au21 3.1238(4) . ?
Au7 Au23 3.0669(16) . ?
Au7 Au24 3.32(3) . ?
Au7 S5 2.4152(18) . ?
Au8 Au9 2.9100(4) . ?
Au8 Au12 2.8087(4) . ?
Au8 Au13 2.9511(4) . ?
Au8 Au22 3.1673(4) . ?
Au8 Au25 3.1022(4) . ?
Au8 Au28 3.1003(4) . ?
Au8 S12 2.3998(17) . ?
Au9 Au10 2.9861(4) . ?
Au9 Au13 2.9586(4) . ?
Au9 Au19 3.0701(4) . ?
Au9 Au22 3.0888(4) . ?
Au9 Au26 3.1051(4) . ?
Au9 S14 2.4057(17) . ?
Au10 Au11 2.8984(4) . ?
Au10 Au13 2.8156(4) . ?
Au10 Au20 3.2261(4) . ?
Au10 Au26 3.1988(4) . ?
Au10 Au27 3.1136(4) . ?
Au10 S9 2.3834(17) . ?
Au11 Au12 3.0543(4) . ?
Au11 Au13 2.9860(4) . ?
Au11 Au21 3.0480(4) . ?
Au11 Au23 3.2449(19) . ?
Au11 Au24 3.055(15) . ?
Au11 Au27 3.2242(4) . ?
Au11 S15 2.4154(19) . ?
Au12 Au13 2.8832(4) . ?
Au12 Au23 3.0935(16) . ?
Au12 Au24 3.228(14) . ?
Au12 Au25 3.2602(4) . ?
Au12 Au28 3.1093(4) . ?
Au12 S11 2.388(2) . ?
Au13 Au26 3.1563(4) . ?
Au13 Au27 3.0168(4) . ?
Au13 Au28 3.1784(4) . ?
Au13 S18 2.4005(18) . ?
Au14 S2 2.293(3) . ?
Au14 S7 2.331(3) . ?
Au15 S2 2.51(2) . ?
Au15 S7 2.11(2) . ?
Au16 S1 2.3068(18) . ?
Au16 S3 2.3002(18) . ?
Au17 S2 2.336(6) . ?
Au17 S5 2.254(6) . ?
Au18 S2 2.234(8) . ?
Au18 S5 2.359(8) . ?
Au19 S8 2.3119(17) . ?
Au19 S13 2.3104(18) . ?
Au20 S3 2.308(2) . ?
Au20 S9 2.320(2) . ?
Au21 S4 2.315(2) . ?
Au21 S10 2.317(2) . ?
Au22 S12 2.3141(19) . ?
Au22 S13 2.3069(19) . ?
Au23 S10 2.307(3) . ?
Au23 S11 2.300(3) . ?
Au24 S10 2.111(10) . ?
Au24 S11 2.559(19) . ?
Au25 S6 2.3148(18) . ?
Au25 S16 2.3040(19) . ?
Au26 S14 2.3117(19) . ?
Au26 S17 2.2966(19) . ?
Au27 S15 2.3246(19) . ?
Au27 S17 2.3074(18) . ?
Au28 S16 2.3000(19) . ?
Au28 S18 2.3005(19) . ?
S1 C1 1.774(9) . ?
S2 C7 1.784(7) . ?
S3 C13 1.792(8) . ?
S4 C19 1.790(7) . ?
S5 C25 1.788(8) . ?
S6 C31 1.807(8) . ?
S7 C37 1.794(8) . ?
S8 C43 1.792(7) . ?
S9 C49 1.785(8) . ?
S10 C55 1.774(8) . ?
S11 C61 1.761(11) . ?
S12 C72 1.785(8) . ?
S13 C78 1.789(7) . ?
S14 C84 1.792(7) . ?
S15 C90 1.787(8) . ?
S16 C96 1.784(8) . ?
S17 C102 1.794(8) . ?
S18 C112 1.748(11) . ?
S18 C118 1.91(4) . ?
C1 C2 1.398(11) . ?
C1 C6 1.381(11) . ?
C2 H2 0.9500 . ?
C2 C3 1.365(13) . ?
C3 H3 0.9500 . ?
C3 C4 1.403(14) . ?
C4 H4 0.9500 . ?
C4 C5 1.369(12) . ?
C5 H5 0.9500 . ?
C5 C6 1.400(12) . ?
C6 H6 0.9500 . ?
C7 C8 1.362(11) . ?
C7 C12 1.375(11) . ?
C8 H8 0.9500 . ?
C8 C9 1.386(12) . ?
C9 H9 0.9500 . ?
C9 C10 1.371(14) . ?
C10 H10 0.9500 . ?
C10 C11 1.353(13) . ?
C11 H11 0.9500 . ?
C11 C12 1.378(11) . ?
C12 H12 0.9500 . ?
C13 C14 1.386(11) . ?
C13 C18 1.388(10) . ?
C14 H14 0.9500 . ?
C14 C15 1.388(11) . ?
C15 H15 0.9500 . ?
C15 C16 1.391(12) . ?
C16 H16 0.9500 . ?
C16 C17 1.367(12) . ?
C17 H17 0.9500 . ?
C17 C18 1.378(11) . ?
C18 H18 0.9500 . ?
C19 C20 1.383(10) . ?
C19 C24 1.377(10) . ?
C20 H20 0.9500 . ?
C20 C21 1.383(11) . ?
C21 H21 0.9500 . ?
C21 C22 1.359(12) . ?
C22 H22 0.9500 . ?
C22 C23 1.400(12) . ?
C23 H23 0.9500 . ?
C23 C24 1.384(11) . ?
C24 H24 0.9500 . ?
C25 C26 1.385(11) . ?
C25 C30 1.407(12) . ?
C26 H26 0.9500 . ?
C26 C27 1.399(12) . ?
C27 H27 0.9500 . ?
C27 C28 1.390(13) . ?
C28 H28 0.9500 . ?
C28 C29 1.368(12) . ?
C29 H29 0.9500 . ?
C29 C30 1.388(11) . ?
C30 H30 0.9500 . ?
C31 C32 1.387(11) . ?
C31 C36 1.393(11) . ?
C32 H32 0.9500 . ?
C32 C33 1.378(11) . ?
C33 H33 0.9500 . ?
C33 C34 1.404(13) . ?
C34 H34 0.9500 . ?
C34 C35 1.365(14) . ?
C35 H35 0.9500 . ?
C35 C36 1.376(12) . ?
C36 H36 0.9500 . ?
C37 C38 1.363(12) . ?
C37 C42 1.407(12) . ?
C38 H38 0.9500 . ?
C38 C39 1.390(12) . ?
C39 H39 0.9500 . ?
C39 C40 1.398(15) . ?
C40 H40 0.9500 . ?
C40 C41 1.374(15) . ?
C41 H41 0.9500 . ?
C41 C42 1.396(14) . ?
C42 H42 0.9500 . ?
C43 C44 1.374(10) . ?
C43 C48 1.376(10) . ?
C44 H44 0.9500 . ?
C44 C45 1.397(11) . ?
C45 H45 0.9500 . ?
C45 C46 1.353(12) . ?
C46 H46 0.9500 . ?
C46 C47 1.397(12) . ?
C47 H47 0.9500 . ?
C47 C48 1.387(10) . ?
C48 H48 0.9500 . ?
C49 C50 1.403(12) . ?
C49 C54 1.402(11) . ?
C50 H50 0.9500 . ?
C50 C51 1.389(11) . ?
C51 H51 0.9500 . ?
C51 C52 1.395(12) . ?
C52 H52 0.9500 . ?
C52 C53 1.345(14) . ?
C53 H53 0.9500 . ?
C53 C54 1.383(13) . ?
C54 H54 0.9500 . ?
C55 C56 1.398(13) . ?
C55 C60 1.383(12) . ?
C56 H56 0.9500 . ?
C56 C57 1.386(12) . ?
C57 H57 0.9500 . ?
C57 C58 1.399(16) . ?
C58 H58 0.9500 . ?
C58 C59 1.369(18) . ?
C59 H59 0.9500 . ?
C59 C60 1.394(14) . ?
C60 H60 0.9500 . ?
C61 C62 1.46(2) . ?
C61 C66 1.303(18) . ?
C61 C67 1.36(5) . ?
C61 C71 1.68(3) . ?
C62 H62 0.9500 . ?
C62 C63 1.41(2) . ?
C63 H63 0.9500 . ?
C63 C64 1.42(3) . ?
C64 H64 0.9500 . ?
C64 C65 1.29(3) . ?
C65 H65 0.9500 . ?
C65 C66 1.42(2) . ?
C66 H66 0.9500 . ?
C67 H67 0.9500 . ?
C67 C68 1.46(7) . ?
C68 H68 0.9500 . ?
C68 C69 1.42(7) . ?
C69 H69 0.9500 . ?
C69 C70 1.40(6) . ?
C70 H70 0.9500 . ?
C70 C71 1.49(5) . ?
C71 H71 0.9500 . ?
C72 C73 1.369(10) . ?
C72 C77 1.396(10) . ?
C73 H73 0.9500 . ?
C73 C74 1.388(10) . ?
C74 H74 0.9500 . ?
C74 C75 1.377(11) . ?
C75 H75 0.9500 . ?
C75 C76 1.390(11) . ?
C76 H76 0.9500 . ?
C76 C77 1.389(10) . ?
C77 H77 0.9500 . ?
C78 C79 1.404(10) . ?
C78 C83 1.384(11) . ?
C79 H79 0.9500 . ?
C79 C80 1.382(11) . ?
C80 H80 0.9500 . ?
C80 C81 1.371(13) . ?
C81 H81 0.9500 . ?
C81 C82 1.375(12) . ?
C82 H82 0.9500 . ?
C82 C83 1.382(11) . ?
C83 H83 0.9500 . ?
C84 C85 1.400(10) . ?
C84 C89 1.370(10) . ?
C85 H85 0.9500 . ?
C85 C86 1.389(11) . ?
C86 H86 0.9500 . ?
C86 C87 1.388(12) . ?
C87 H87 0.9500 . ?
C87 C88 1.380(12) . ?
C88 H88 0.9500 . ?
C88 C89 1.388(10) . ?
C89 H89 0.9500 . ?
C90 C91 1.376(12) . ?
C90 C95 1.407(12) . ?
C91 H91 0.9500 . ?
C91 C92 1.394(12) . ?
C92 H92 0.9500 . ?
C92 C93 1.397(14) . ?
C93 H93 0.9500 . ?
C93 C94 1.369(14) . ?
C94 H94 0.9500 . ?
C94 C95 1.393(13) . ?
C95 H95 0.9500 . ?
C96 C97 1.393(10) . ?
C96 C101 1.378(11) . ?
C97 H97 0.9500 . ?
C97 C98 1.385(11) . ?
C98 H98 0.9500 . ?
C98 C99 1.358(12) . ?
C99 H99 0.9500 . ?
C99 C100 1.394(11) . ?
C100 H100 0.9500 . ?
C100 C101 1.404(11) . ?
C101 H101 0.9500 . ?
C102 C103 1.367(12) . ?
C102 C107 1.374(11) . ?
C102 C108 1.377(17) . ?
C102 C111 1.375(17) . ?
C103 H103 0.9500 . ?
C103 C104 1.395(13) . ?
C104 H104 0.9500 . ?
C104 C105 1.342(13) . ?
C105 H105 0.9500 . ?
C105 H10A 0.9500 . ?
C105 C106 1.367(13) . ?
C105 C109 1.361(18) . ?
C105 C110 1.346(18) . ?
C106 H106 0.9500 . ?
C106 C107 1.423(12) . ?
C107 H107 0.9500 . ?
C108 H108 0.9500 . ?
C108 C109 1.409(18) . ?
C109 H109 0.9500 . ?
C110 H110 0.9500 . ?
C110 C111 1.410(19) . ?
C111 H111 0.9500 . ?
C112 C113 1.356(19) . ?
C112 C117 1.383(17) . ?
C113 H113 0.9500 . ?
C113 C114 1.40(2) . ?
C114 H114 0.9500 . ?
C114 C115 1.37(3) . ?
C115 H115 0.9500 . ?
C115 C116 1.33(3) . ?
C116 H116 0.9500 . ?
C116 C117 1.39(2) . ?
C117 H117 0.9500 . ?
C118 C119 1.41(5) . ?
C118 C123 1.34(5) . ?
C119 H119 0.9500 . ?
C119 C120 1.44(8) . ?
C120 H120 0.9500 . ?
C120 C121 1.39(9) . ?
C121 H121 0.9500 . ?
C121 C122 1.31(5) . ?
C122 H122 0.9500 . ?
C122 C123 1.39(5) . ?
C123 H123 0.9500 . ?
C124 C125 1.3900 . ?
C124 C129 1.3900 . ?
C124 C130 1.526(16) . ?
C125 H125 0.9500 . ?
C125 C126 1.3900 . ?
C126 H126 0.9500 . ?
C126 C127 1.3900 . ?
C127 H127 0.9500 . ?
C127 C128 1.3900 . ?
C128 H128 0.9500 . ?
C128 C129 1.3900 . ?
C129 H129 0.9500 . ?
C130 H13O 0.9800 . ?
C130 H13P 0.9800 . ?
C130 H13Q 0.9800 . ?
O1 H1 0.8400 . ?
O1 C131 1.432(13) . ?
C131 H13R 0.9900 . ?
C131 H13S 0.9900 . ?
C131 C132 1.532(16) . ?
C132 H13T 0.9800 . ?
C132 H13U 0.9800 . ?
C132 H13V 0.9800 . ?
N1 C133 1.546(13) . ?
N1 C141 1.488(14) . ?
N1 C149 1.524(13) . ?
N1 C157 1.527(14) . ?
C133 H13A 0.9900 . ?
C133 H13B 0.9900 . ?
C133 C134 1.493(15) . ?
C134 H13C 0.9900 . ?
C134 H13D 0.9900 . ?
C134 C135 1.553(14) . ?
C135 H13E 0.9900 . ?
C135 H13F 0.9900 . ?
C135 C136 1.562(17) . ?
C136 H13G 0.9900 . ?
C136 H13H 0.9900 . ?
C136 C137 1.554(16) . ?
C137 H13I 0.9900 . ?
C137 H13J 0.9900 . ?
C137 C138 1.578(16) . ?
C138 H13K 0.9900 . ?
C138 H13L 0.9900 . ?
C138 C139 1.464(15) . ?
C139 H13M 0.9900 . ?
C139 H13N 0.9900 . ?
C139 C140 1.483(17) . ?
C140 H14A 0.9800 . ?
C140 H14B 0.9800 . ?
C140 H14C 0.9800 . ?
C141 H14D 0.9900 . ?
C141 H14E 0.9900 . ?
C141 C142 1.522(16) . ?
C142 H14F 0.9900 . ?
C142 H14G 0.9900 . ?
C142 C143 1.500(16) . ?
C143 H14H 0.9900 . ?
C143 H14I 0.9900 . ?
C143 C144 1.487(16) . ?
C144 H14J 0.9900 . ?
C144 H14K 0.9900 . ?
C144 C145 1.453(16) . ?
C145 H14L 0.9900 . ?
C145 H14M 0.9900 . ?
C145 C146 1.573(16) . ?
C146 H14N 0.9900 . ?
C146 H14O 0.9900 . ?
C146 C147 1.452(16) . ?
C147 H14P 0.9900 . ?
C147 H14Q 0.9900 . ?
C147 C148 1.492(16) . ?
C148 H14R 0.9800 . ?
C148 H14S 0.9800 . ?
C148 H14T 0.9800 . ?
C149 H14U 0.9900 . ?
C149 H14V 0.9900 . ?
C149 C150 1.516(16) . ?
C150 H15A 0.9900 . ?
C150 H15B 0.9900 . ?
C150 C151 1.559(16) . ?
C151 H15C 0.9900 . ?
C151 H15D 0.9900 . ?
C151 C152 1.465(18) . ?
C152 H15E 0.9900 . ?
C152 H15F 0.9900 . ?
C152 C153 1.495(16) . ?
C153 H15G 0.9900 . ?
C153 H15H 0.9900 . ?
C153 C154 1.423(19) . ?
C154 H15I 0.9900 . ?
C154 H15J 0.9900 . ?
C154 C155 1.412(16) . ?
C155 H15K 0.9900 . ?
C155 H15L 0.9900 . ?
C155 C156 1.460(19) . ?
C156 H15M 0.9800 . ?
C156 H15N 0.9800 . ?
C156 H15O 0.9800 . ?
C157 H15P 0.9900 . ?
C157 H15Q 0.9900 . ?
C157 C158 1.462(17) . ?
C158 H15R 0.9900 . ?
C158 H15S 0.9900 . ?
C158 C159 1.494(17) . ?
C159 H15T 0.9900 . ?
C159 H15U 0.9900 . ?
C159 C160 1.46(2) . ?
C160 H16A 0.9900 . ?
C160 H16B 0.9900 . ?
C160 C161 1.34(2) . ?
C161 H16C 0.9900 . ?
C161 H16D 0.9900 . ?
C161 C162 1.482(18) . ?
C162 H16E 0.9900 . ?
C162 H16F 0.9900 . ?
C162 C163 1.399(19) . ?
C163 H16G 0.9900 . ?
C163 H16H 0.9900 . ?
C163 C164 1.44(2) . ?
C164 H16I 0.9800 . ?
C164 H16J 0.9800 . ?
C164 H16K 0.9800 . ?

loop_
_geom_torsion_atom_site_label_1
_geom_torsion_atom_site_label_2
_geom_torsion_atom_site_label_3
_geom_torsion_atom_site_label_4
_geom_torsion
_geom_torsion_site_symmetry_1
_geom_torsion_site_symmetry_2
_geom_torsion_site_symmetry_3
_geom_torsion_site_symmetry_4
_geom_torsion_publ_flag
Au2 S1 C1 C2 171.1(6) . . . . ?
Au2 S1 C1 C6 -12.1(8) . . . . ?
Au3 S6 C31 C32 23.2(7) . . . . ?
Au3 S6 C31 C36 -156.0(6) . . . . ?
Au4 S7 C37 C38 -7.3(8) . . . . ?
Au4 S7 C37 C42 175.9(6) . . . . ?
Au5 S8 C43 C44 -157.1(5) . . . . ?
Au5 S8 C43 C48 19.7(7) . . . . ?
Au6 S4 C19 C20 -137.7(6) . . . . ?
Au6 S4 C19 C24 40.5(7) . . . . ?
Au7 S5 C25 C26 135.9(6) . . . . ?
Au7 S5 C25 C30 -46.8(7) . . . . ?
Au8 S12 C72 C73 124.9(6) . . . . ?
Au8 S12 C72 C77 -56.3(7) . . . . ?
Au9 S14 C84 C85 -134.4(5) . . . . ?
Au9 S14 C84 C89 47.3(7) . . . . ?
Au10 S9 C49 C50 -22.1(8) . . . . ?
Au10 S9 C49 C54 162.3(7) . . . . ?
Au11 S15 C90 C91 104.7(8) . . . . ?
Au11 S15 C90 C95 -83.2(7) . . . . ?
Au12 S11 C61 C62 122.2(10) . . . . ?
Au12 S11 C61 C66 -73.1(14) . . . . ?
Au12 S11 C61 C67 110(3) . . . . ?
Au12 S11 C61 C71 -43.7(14) . . . . ?
Au13 S18 C112 C113 -38.6(12) . . . . ?
Au13 S18 C112 C117 136.6(10) . . . . ?
Au14 S2 C7 C8 86.4(7) . . . . ?
Au14 S2 C7 C12 -94.7(7) . . . . ?
Au14 S7 C37 C38 -101.4(7) . . . . ?
Au14 S7 C37 C42 81.7(7) . . . . ?
Au15 S2 C7 C8 81.7(8) . . . . ?
Au15 S2 C7 C12 -99.4(9) . . . . ?
Au15 S7 C37 C38 -106.6(9) . . . . ?
Au15 S7 C37 C42 76.6(9) . . . . ?
Au16 S1 C1 C2 80.7(7) . . . . ?
Au16 S1 C1 C6 -102.5(7) . . . . ?
Au16 S3 C13 C14 11.0(8) . . . . ?
Au16 S3 C13 C18 -173.3(6) . . . . ?
Au17 S2 C7 C8 -162.8(6) . . . . ?
Au17 S2 C7 C12 16.1(8) . . . . ?
Au17 S5 C25 C26 -138.7(6) . . . . ?
Au17 S5 C25 C30 38.6(7) . . . . ?
Au18 S2 C7 C8 -163.4(6) . . . . ?
Au18 S2 C7 C12 15.5(8) . . . . ?
Au18 S5 C25 C26 -139.5(6) . . . . ?
Au18 S5 C25 C30 37.8(7) . . . . ?
Au19 S8 C43 C44 114.9(6) . . . . ?
Au19 S8 C43 C48 -68.4(7) . . . . ?
Au19 S13 C78 C79 -171.6(6) . . . . ?
Au19 S13 C78 C83 12.3(8) . . . . ?
Au20 S3 C13 C14 118.3(7) . . . . ?
Au20 S3 C13 C18 -66.1(7) . . . . ?
Au20 S9 C49 C50 68.4(7) . . . . ?
Au20 S9 C49 C54 -107.2(7) . . . . ?
Au21 S4 C19 C20 130.1(6) . . . . ?
Au21 S4 C19 C24 -51.7(7) . . . . ?
Au21 S10 C55 C56 -111.3(8) . . . . ?
Au21 S10 C55 C60 72.7(8) . . . . ?
Au22 S12 C72 C73 -146.2(6) . . . . ?
Au22 S12 C72 C77 32.6(7) . . . . ?
Au22 S13 C78 C79 -62.4(7) . . . . ?
Au22 S13 C78 C83 121.4(7) . . . . ?
Au23 S10 C55 C56 -0.9(9) . . . . ?
Au23 S10 C55 C60 -176.9(7) . . . . ?
Au23 S11 C61 C62 -148.9(10) . . . . ?
Au23 S11 C61 C66 15.7(15) . . . . ?
Au24 S10 C55 C56 8.0(14) . . . . ?
Au24 S10 C55 C60 -168.0(12) . . . . ?
Au24 S11 C61 C67 -167(3) . . . . ?
Au24 S11 C61 C71 39.7(14) . . . . ?
Au25 S6 C31 C32 -69.0(6) . . . . ?
Au25 S6 C31 C36 111.7(6) . . . . ?
Au25 S16 C96 C97 59.0(7) . . . . ?
Au25 S16 C96 C101 -127.2(6) . . . . ?
Au26 S14 C84 C85 138.8(6) . . . . ?
Au26 S14 C84 C89 -39.4(7) . . . . ?
Au26 S17 C102 C103 -117.7(16) . . . . ?
Au26 S17 C102 C107 71.6(12) . . . . ?
Au26 S17 C102 C108 -148(2) . . . . ?
Au26 S17 C102 C111 30(2) . . . . ?
Au27 S15 C90 C91 11.2(8) . . . . ?
Au27 S15 C90 C95 -176.6(7) . . . . ?
Au27 S17 C102 C103 -6.1(17) . . . . ?
Au27 S17 C102 C107 -176.8(11) . . . . ?
Au27 S17 C102 C108 -36(2) . . . . ?
Au27 S17 C102 C111 141(2) . . . . ?
Au28 S16 C96 C97 167.6(6) . . . . ?
Au28 S16 C96 C101 -18.6(7) . . . . ?
Au28 S18 C112 C113 52.1(12) . . . . ?
Au28 S18 C112 C117 -132.6(10) . . . . ?
S1 C1 C2 C3 175.3(8) . . . . ?
S1 C1 C6 C5 -174.1(6) . . . . ?
S2 C7 C8 C9 178.7(8) . . . . ?
S2 C7 C12 C11 -179.5(7) . . . . ?
S3 C13 C14 C15 174.6(6) . . . . ?
S3 C13 C18 C17 -176.4(7) . . . . ?
S4 C19 C20 C21 177.9(7) . . . . ?
S4 C19 C24 C23 -177.2(7) . . . . ?
S5 C25 C26 C27 178.5(7) . . . . ?
S5 C25 C30 C29 -177.7(6) . . . . ?
S6 C31 C32 C33 -178.7(6) . . . . ?
S6 C31 C36 C35 179.5(7) . . . . ?
S7 C37 C38 C39 -173.6(7) . . . . ?
S7 C37 C42 C41 173.8(8) . . . . ?
S8 C43 C44 C45 178.3(7) . . . . ?
S8 C43 C48 C47 -178.0(6) . . . . ?
S9 C49 C50 C51 -178.7(6) . . . . ?
S9 C49 C54 C53 178.4(8) . . . . ?
S10 C55 C56 C57 -174.3(8) . . . . ?
S10 C55 C60 C59 175.5(9) . . . . ?
S11 C61 C62 C63 178.6(15) . . . . ?
S11 C61 C66 C65 -169.7(12) . . . . ?
S11 C61 C67 C68 174(3) . . . . ?
S11 C61 C71 C70 -179(2) . . . . ?
S12 C72 C73 C74 178.2(6) . . . . ?
S12 C72 C77 C76 -179.9(6) . . . . ?
S13 C78 C79 C80 -178.5(7) . . . . ?
S13 C78 C83 C82 177.2(7) . . . . ?
S14 C84 C85 C86 -178.2(7) . . . . ?
S14 C84 C89 C88 179.0(6) . . . . ?
S15 C90 C91 C92 173.2(8) . . . . ?
S15 C90 C95 C94 -173.1(8) . . . . ?
S16 C96 C97 C98 174.8(7) . . . . ?
S16 C96 C101 C100 -175.2(7) . . . . ?
S17 C102 C103 C104 -172.8(16) . . . . ?
S17 C102 C107 C106 177.2(13) . . . . ?
S17 C102 C108 C109 -174(3) . . . . ?
S17 C102 C111 C110 171(3) . . . . ?
S18 C112 C113 C114 176.7(12) . . . . ?
S18 C112 C117 C116 -177.9(11) . . . . ?
S18 C118 C119 C120 171(4) . . . . ?
S18 C118 C123 C122 -173(3) . . . . ?
C1 C2 C3 C4 -0.5(16) . . . . ?
C2 C1 C6 C5 2.7(12) . . . . ?
C2 C3 C4 C5 1.7(16) . . . . ?
C3 C4 C5 C6 -0.7(14) . . . . ?
C4 C5 C6 C1 -1.5(13) . . . . ?
C6 C1 C2 C3 -1.7(14) . . . . ?
C7 C8 C9 C10 1.9(16) . . . . ?
C8 C7 C12 C11 -0.6(14) . . . . ?
C8 C9 C10 C11 -2.5(17) . . . . ?
C9 C10 C11 C12 1.6(17) . . . . ?
C10 C11 C12 C7 0.0(15) . . . . ?
C12 C7 C8 C9 -0.3(14) . . . . ?
C13 C14 C15 C16 2.2(13) . . . . ?
C14 C13 C18 C17 -0.5(13) . . . . ?
C14 C15 C16 C17 -1.8(13) . . . . ?
C15 C16 C17 C18 0.3(14) . . . . ?
C16 C17 C18 C13 0.9(14) . . . . ?
C18 C13 C14 C15 -1.0(13) . . . . ?
C19 C20 C21 C22 0.9(14) . . . . ?
C20 C19 C24 C23 1.0(13) . . . . ?
C20 C21 C22 C23 -1.9(15) . . . . ?
C21 C22 C23 C24 2.6(15) . . . . ?
C22 C23 C24 C19 -2.0(14) . . . . ?
C24 C19 C20 C21 -0.4(13) . . . . ?
C25 C26 C27 C28 -1.2(14) . . . . ?
C26 C25 C30 C29 -0.4(12) . . . . ?
C26 C27 C28 C29 0.7(14) . . . . ?
C27 C28 C29 C30 -0.1(14) . . . . ?
C28 C29 C30 C25 -0.1(13) . . . . ?
C30 C25 C26 C27 1.1(13) . . . . ?
C31 C32 C33 C34 -1.4(13) . . . . ?
C32 C31 C36 C35 0.2(12) . . . . ?
C32 C33 C34 C35 1.6(15) . . . . ?
C33 C34 C35 C36 -0.9(15) . . . . ?
C34 C35 C36 C31 0.0(14) . . . . ?
C36 C31 C32 C33 0.5(12) . . . . ?
C37 C38 C39 C40 -0.1(15) . . . . ?
C38 C37 C42 C41 -3.1(14) . . . . ?
C38 C39 C40 C41 -2.8(17) . . . . ?
C39 C40 C41 C42 2.8(18) . . . . ?
C40 C41 C42 C37 0.1(16) . . . . ?
C42 C37 C38 C39 3.1(13) . . . . ?
C43 C44 C45 C46 -1.2(14) . . . . ?
C44 C43 C48 C47 -1.4(12) . . . . ?
C44 C45 C46 C47 0.7(14) . . . . ?
C45 C46 C47 C48 -0.6(14) . . . . ?
C46 C47 C48 C43 0.9(13) . . . . ?
C48 C43 C44 C45 1.5(12) . . . . ?
C49 C50 C51 C52 3.0(13) . . . . ?
C50 C49 C54 C53 2.6(14) . . . . ?
C50 C51 C52 C53 -2.5(15) . . . . ?
C51 C52 C53 C54 2.0(17) . . . . ?
C52 C53 C54 C49 -2.1(17) . . . . ?
C54 C49 C50 C51 -3.0(12) . . . . ?
C55 C56 C57 C58 -0.3(17) . . . . ?
C56 C55 C60 C59 -0.6(16) . . . . ?
C56 C57 C58 C59 -2(2) . . . . ?
C57 C58 C59 C60 3(2) . . . . ?
C58 C59 C60 C55 -1.7(19) . . . . ?
C60 C55 C56 C57 1.6(15) . . . . ?
C61 C62 C63 C64 -10(3) . . . . ?
C61 C67 C68 C69 34(7) . . . . ?
C62 C61 C66 C65 -6(2) . . . . ?
C62 C63 C64 C65 2(4) . . . . ?
C63 C64 C65 C66 5(4) . . . . ?
C64 C65 C66 C61 -3(3) . . . . ?
C66 C61 C62 C63 13(3) . . . . ?
C67 C61 C71 C70 23(4) . . . . ?
C67 C68 C69 C70 -23(7) . . . . ?
C68 C69 C70 C71 17(7) . . . . ?
C69 C70 C71 C61 -16(5) . . . . ?
C71 C61 C67 C68 -33(5) . . . . ?
C72 C73 C74 C75 0.4(13) . . . . ?
C73 C72 C77 C76 -1.1(12) . . . . ?
C73 C74 C75 C76 1.5(13) . . . . ?
C74 C75 C76 C77 -3.2(13) . . . . ?
C75 C76 C77 C72 3.0(13) . . . . ?
C77 C72 C73 C74 -0.6(12) . . . . ?
C78 C79 C80 C81 3.5(14) . . . . ?
C79 C78 C83 C82 1.2(13) . . . . ?
C79 C80 C81 C82 -3.6(15) . . . . ?
C80 C81 C82 C83 2.4(15) . . . . ?
C81 C82 C83 C78 -1.2(14) . . . . ?
C83 C78 C79 C80 -2.3(13) . . . . ?
C84 C85 C86 C87 -0.9(13) . . . . ?
C85 C84 C89 C88 0.8(11) . . . . ?
C85 C86 C87 C88 0.8(13) . . . . ?
C86 C87 C88 C89 0.1(13) . . . . ?
C87 C88 C89 C84 -1.0(12) . . . . ?
C89 C84 C85 C86 0.1(12) . . . . ?
C90 C91 C92 C93 -1.0(17) . . . . ?
C91 C90 C95 C94 -0.7(15) . . . . ?
C91 C92 C93 C94 0.3(17) . . . . ?
C92 C93 C94 C95 0.2(17) . . . . ?
C93 C94 C95 C90 0.0(17) . . . . ?
C95 C90 C91 C92 1.2(15) . . . . ?
C96 C97 C98 C99 -1.7(14) . . . . ?
C97 C96 C101 C100 -1.4(13) . . . . ?
C97 C98 C99 C100 3.1(15) . . . . ?
C98 C99 C100 C101 -3.5(14) . . . . ?
C99 C100 C101 C96 2.7(14) . . . . ?
C101 C96 C97 C98 0.9(12) . . . . ?
C102 C103 C104 C105 -4(4) . . . . ?
C102 C108 C109 C105 2(7) . . . . ?
C103 C102 C107 C106 6(2) . . . . ?
C103 C104 C105 C106 7(3) . . . . ?
C104 C105 C106 C107 -3(3) . . . . ?
C105 C106 C107 C102 -3(3) . . . . ?
C105 C110 C111 C102 4(7) . . . . ?
C107 C102 C103 C104 -3(3) . . . . ?
C108 C102 C111 C110 -11(5) . . . . ?
C109 C105 C110 C111 7(6) . . . . ?
C110 C105 C109 C108 -10(7) . . . . ?
C111 C102 C108 C109 8(5) . . . . ?
C112 C113 C114 C115 0(3) . . . . ?
C113 C112 C117 C116 -3(2) . . . . ?
C113 C114 C115 C116 0(3) . . . . ?
C114 C115 C116 C117 -1(3) . . . . ?
C115 C116 C117 C112 2(2) . . . . ?
C117 C112 C113 C114 1(2) . . . . ?
C118 C119 C120 C121 6(7) . . . . ?
C119 C118 C123 C122 6(5) . . . . ?
C119 C120 C121 C122 -1(8) . . . . ?
C120 C121 C122 C123 -2(6) . . . . ?
C121 C122 C123 C118 -1(5) . . . . ?
C123 C118 C119 C120 -9(6) . . . . ?
C124 C125 C126 C127 0.0 . . . . ?
C125 C124 C129 C128 0.0 . . . . ?
C125 C126 C127 C128 0.0 . . . . ?
C126 C127 C128 C129 0.0 . . . . ?
C127 C128 C129 C124 0.0 . . . . ?
C129 C124 C125 C126 0.0 . . . . ?
C130 C124 C125 C126 176.5(10) . . . . ?
C130 C124 C129 C128 -176.2(10) . . . . ?
N1 C133 C134 C135 -166.2(10) . . . . ?
N1 C141 C142 C143 -171.9(9) . . . . ?
N1 C149 C150 C151 -172.6(10) . . . . ?
N1 C157 C158 C159 -177.8(11) . . . . ?
C133 N1 C141 C142 49.6(13) . . . . ?
C133 N1 C149 C150 175.0(11) . . . . ?
C133 N1 C157 C158 -66.8(15) . . . . ?
C133 C134 C135 C136 -175.3(11) . . . . ?
C134 C135 C136 C137 -65.1(15) . . . . ?
C135 C136 C137 C138 176.9(10) . . . . ?
C136 C137 C138 C139 76.8(15) . . . . ?
C137 C138 C139 C140 -172.2(11) . . . . ?
C141 N1 C133 C134 58.5(14) . . . . ?
C141 N1 C149 C150 -64.9(14) . . . . ?
C141 N1 C157 C158 170.8(12) . . . . ?
C141 C142 C143 C144 77.3(15) . . . . ?
C142 C143 C144 C145 68.9(19) . . . . ?
C143 C144 C145 C146 175.9(13) . . . . ?
C144 C145 C146 C147 -169.4(14) . . . . ?
C145 C146 C147 C148 177.4(13) . . . . ?
C149 N1 C133 C134 178.3(11) . . . . ?
C149 N1 C141 C142 -66.4(12) . . . . ?
C149 N1 C157 C158 49.7(15) . . . . ?
C149 C150 C151 C152 166.2(13) . . . . ?
C150 C151 C152 C153 170.9(13) . . . . ?
C151 C152 C153 C154 -174.5(16) . . . . ?
C152 C153 C154 C155 -26(3) . . . . ?
C153 C154 C155 C156 -179.9(19) . . . . ?
C157 N1 C133 C134 -61.7(14) . . . . ?
C157 N1 C141 C142 172.6(9) . . . . ?
C157 N1 C149 C150 54.0(15) . . . . ?
C157 C158 C159 C160 140.0(17) . . . . ?
C158 C159 C160 C161 -106(3) . . . . ?
C159 C160 C161 C162 -167(2) . . . . ?
C160 C161 C162 C163 174(3) . . . . ?
C161 C162 C163 C164 -179(2) . . . . ?
